data_2228715
loop_
_publ_author_name
'Brzezinski, Krzysztof'
'Tomkiel, Aneta M.'
'\/Lotowski, Zenon'
'Morzycki, Jacek'
'Dauter, Zbigniew'

_publ_section_title
;
 Bis[3\a,7\a,12\a-tris(4-nitrobenzoyloxy)-5\b-cholan-24-yl]
 disulfide--ethyl acetate--<i>n</i>-hexane (4/4/1)
;
_journal_coeditor_code GK2316
_journal_issue 1
_journal_name_full 'Acta Crystallographica Section E'
_journal_page_first o74
_journal_page_last o75
_journal_paper_doi 10.1107/S1600536810050385
_journal_volume 67
_journal_year 2011
_chemical_formula_iupac 'C90 H100 N6 O24 S2, C4 H8 O2, 0.25C6 H14'
_chemical_formula_moiety 'C90 H100 N6 O24 S2, C4 H8 O2, 0.25(C6 H14)'
_chemical_formula_sum 'C95.5 H111.5 N6 O26 S2'
_chemical_formula_weight 1823.53
_chemical_name_systematic
;
Bis[3\a,7\a,12\a-tris(4-nitrobenzoyloxy)-5\b-cholan-24-yl] disulfide--ethyl
acetate--<i>n</i>-hexane (4/4/1)
;
_space_group_IT_number 19
_symmetry_cell_setting orthorhombic
_symmetry_space_group_name_Hall 'P 2ac 2ab'
_symmetry_space_group_name_H-M 'P 21 21 21'
_atom_sites_solution_hydrogens geom
_atom_sites_solution_primary direct
_atom_sites_solution_secondary difmap
_cell_angle_alpha 90.00
_cell_angle_beta 90.00
_cell_angle_gamma 90.00
_cell_formula_units_Z 8
_cell_length_a 22.81(2)
_cell_length_b 26.47(3)
_cell_length_c 30.77(3)
_cell_measurement_reflns_used 88841
_cell_measurement_temperature 100(2)
_cell_measurement_theta_max 30.02
_cell_measurement_theta_min 0.98
_cell_volume 18578(3)
_computing_cell_refinement 'HKL2000 (Otwinowski & Minor, 1997)'
_computing_data_collection 'NECAT APS beamline Software'
_computing_data_reduction 'HKL2000 (Otwinowski & Minor, 1997)'
_computing_molecular_graphics 'ORTEP-3 (Farrugia, 1997) and PyMOL (DeLano, 2002)'
_computing_publication_material 'SHELXL97 (Sheldrick, 2008)'
_computing_structure_refinement 'SHELXL97 (Sheldrick, 2008)'
_computing_structure_solution 'SHELXD (Sheldrick, 2008)'
_diffrn_ambient_temperature 100(2)
_diffrn_measured_fraction_theta_full 0.962
_diffrn_measured_fraction_theta_max 0.962
_diffrn_measurement_device_type 'Mar MAR315 CCD'
_diffrn_measurement_method \w
_diffrn_radiation_monochromator 'Si111 double crystal'
_diffrn_radiation_source 'NECAT 24ID-C synchrotron beamline APS, USA'
_diffrn_radiation_type synchrotron
_diffrn_radiation_wavelength 0.59040
_diffrn_reflns_av_R_equivalents 0.043
_diffrn_reflns_av_sigmaI/netI 0.0325
_diffrn_reflns_limit_h_max 34
_diffrn_reflns_limit_h_min -33
_diffrn_reflns_limit_k_max 44
_diffrn_reflns_limit_k_min -44
_diffrn_reflns_limit_l_max 52
_diffrn_reflns_limit_l_min -52
_diffrn_reflns_number 247079
_diffrn_reflns_theta_full 30.02
_diffrn_reflns_theta_max 30.02
_diffrn_reflns_theta_min 0.98
_exptl_absorpt_coefficient_mu 0.089
_exptl_absorpt_correction_T_max 0.997
_exptl_absorpt_correction_T_min 0.987
_exptl_absorpt_correction_type multi-scan
_exptl_absorpt_process_details '(SCALEPACK; Otwinowski <i>et al.</i>, 2003)'
_exptl_crystal_colour yellow
_exptl_crystal_density_diffrn 1.304
_exptl_crystal_density_method 'not measured'
_exptl_crystal_description needle
_exptl_crystal_F_000 7732
_exptl_crystal_size_max 0.15
_exptl_crystal_size_mid 0.03
_exptl_crystal_size_min 0.03
_refine_diff_density_max 1.775
_refine_diff_density_min -0.814
_refine_ls_abs_structure_details 'Flack (1983), 39133 Friedel pairs'
_refine_ls_abs_structure_Flack -0.07(3)
_refine_ls_extinction_method none
_refine_ls_goodness_of_fit_ref 1.017
_refine_ls_hydrogen_treatment constr
_refine_ls_matrix_type full
_refine_ls_number_parameters 2324
_refine_ls_number_reflns 88841
_refine_ls_number_restraints 38
_refine_ls_restrained_S_all 1.021
_refine_ls_R_factor_all 0.0470
_refine_ls_R_factor_gt 0.0454
_refine_ls_shift/su_max 0.023
_refine_ls_shift/su_mean 0.000
_refine_ls_structure_factor_coef Fsqd
_refine_ls_weighting_details 'calc w=1/[\s^2^(Fo^2^)+(0.0972P)^2^+2.7163P] where P=(Fo^2^+2Fc^2^)/3'
_refine_ls_weighting_scheme calc
_refine_ls_wR_factor_gt 0.1336
_refine_ls_wR_factor_ref 0.1352
_reflns_number_gt 85229
_reflns_number_total 88841
_reflns_threshold_expression I>2sigma(I)
_cod_data_source_file gk2316.cif
_cod_data_source_block I
_cod_original_cell_volume 1858E1(3)
_cod_database_code 2228715
_cod_database_fobs_code 2228715

loop_
_symmetry_equiv_pos_as_xyz
'x, y, z'
'-x+1/2, -y, z+1/2'
'-x, y+1/2, -z+1/2'
'x+1/2, -y+1/2, -z'

loop_
_atom_site_type_symbol
_atom_site_label
_atom_site_fract_x
_atom_site_fract_y
_atom_site_fract_z
_atom_site_U_iso_or_equiv
_atom_site_adp_type
_atom_site_calc_flag
_atom_site_refinement_flags
_atom_site_occupancy
_atom_site_disorder_assembly
_atom_site_disorder_group
C C1A 0.39744(5) 0.71281(3) -0.00177(3) 0.01787(15) Uani d . 1 . .
H H1A1 0.3955 0.7501 -0.0030 0.021 Uiso calc R 1 . .
H H1A2 0.4162 0.7035 0.0261 0.021 Uiso calc R 1 . .
C C2A 0.43595(5) 0.69412(4) -0.03901(3) 0.01830(15) Uani d . 1 . .
H H2A1 0.4751 0.7100 -0.0372 0.022 Uiso calc R 1 . .
H H2A2 0.4410 0.6571 -0.0369 0.022 Uiso calc R 1 . .
C C3A 0.40741(5) 0.70749(4) -0.08207(3) 0.01838(15) Uani d . 1 . .
H H3A1 0.4061 0.7451 -0.0854 0.022 Uiso calc R 1 . .
C C4A 0.34601(4) 0.68614(4) -0.08545(3) 0.01773(14) Uani d . 1 . .
H H4A1 0.3480 0.6488 -0.0856 0.021 Uiso calc R 1 . .
H H4A2 0.3281 0.6971 -0.1132 0.021 Uiso calc R 1 . .
C C5A 0.30712(4) 0.70369(3) -0.04728(3) 0.01640(14) Uani d . 1 . .
H H5A1 0.3044 0.7413 -0.0493 0.020 Uiso calc R 1 . .
C C6A 0.24450(4) 0.68330(3) -0.05070(3) 0.01747(15) Uani d . 1 . .
H H6A1 0.2192 0.7027 -0.0306 0.021 Uiso calc R 1 . .
H H6A2 0.2300 0.6894 -0.0806 0.021 Uiso calc R 1 . .
C C7A 0.23812(4) 0.62715(3) -0.04043(3) 0.01474(13) Uani d . 1 . .
H H7A1 0.1955 0.6194 -0.0369 0.018 Uiso calc R 1 . .
C C8A 0.27000(4) 0.61148(3) 0.00108(3) 0.01313(12) Uani d . 1 . .
H H8A1 0.2472 0.6258 0.0260 0.016 Uiso calc R 1 . .
C C9A 0.33290(4) 0.63317(3) 0.00440(3) 0.01270(12) Uani d . 1 . .
H H9A1 0.3564 0.6177 -0.0196 0.015 Uiso calc R 1 . .
C C10A 0.33442(4) 0.69154(3) -0.00235(3) 0.01472(13) Uani d . 1 . .
C C11A 0.36152(4) 0.61738(3) 0.04743(3) 0.01518(13) Uani d . 1 . .
H H11A1 0.4032 0.6278 0.0468 0.018 Uiso calc R 1 . .
H H11A2 0.3423 0.6361 0.0713 0.018 Uiso calc R 1 . .
C C12A 0.35885(4) 0.56102(3) 0.05788(3) 0.01406(13) Uani d . 1 . .
H H12A1 0.3727 0.5556 0.0884 0.017 Uiso calc R 1 . .
C C13A 0.29681(4) 0.53960(3) 0.05343(3) 0.01330(12) Uani d . 1 . .
C C14A 0.27293(4) 0.55423(3) 0.00802(3) 0.01265(12) Uani d . 1 . .
H H14A1 0.3015 0.5408 -0.0138 0.015 Uiso calc R 1 . .
C C15A 0.21700(4) 0.52233(4) 0.00354(3) 0.01780(14) Uani d . 1 . .
H H15A1 0.2083 0.5151 -0.0274 0.021 Uiso calc R 1 . .
H H15A2 0.1830 0.5398 0.0167 0.021 Uiso calc R 1 . .
C C16A 0.23166(4) 0.47307(4) 0.02861(3) 0.01787(15) Uani d . 1 . .
H H16A1 0.2337 0.4441 0.0083 0.021 Uiso calc R 1 . .
H H16A2 0.2011 0.4660 0.0506 0.021 Uiso calc R 1 . .
C C17A 0.29197(4) 0.48127(3) 0.05105(3) 0.01390(13) Uani d . 1 . .
H H17A1 0.3228 0.4693 0.0304 0.017 Uiso calc R 1 . .
C C18A 0.25859(5) 0.56025(4) 0.09088(3) 0.01960(16) Uani d . 1 . .
H H18A1 0.2191 0.5458 0.0889 0.029 Uiso calc R 1 . .
H H18A2 0.2562 0.5971 0.0887 0.029 Uiso calc R 1 . .
H H18A3 0.2762 0.5509 0.1188 0.029 Uiso calc R 1 . .
C C19A 0.30033(5) 0.71963(3) 0.03361(3) 0.01984(16) Uani d . 1 . .
H H19A1 0.2605 0.7058 0.0357 0.030 Uiso calc R 1 . .
H H19A2 0.2983 0.7557 0.0265 0.030 Uiso calc R 1 . .
H H19A3 0.3205 0.7152 0.0615 0.030 Uiso calc R 1 . .
C C20A 0.29841(5) 0.45018(3) 0.09309(3) 0.01825(15) Uani d . 1 . .
H H20A1 0.2631 0.4571 0.1114 0.022 Uiso calc R 1 . .
C C21A 0.35233(7) 0.46314(4) 0.12051(4) 0.0269(2) Uani d . 1 . .
H H21A1 0.3543 0.4404 0.1456 0.040 Uiso calc R 1 . .
H H21A2 0.3495 0.4982 0.1306 0.040 Uiso calc R 1 . .
H H21A3 0.3878 0.4592 0.1028 0.040 Uiso calc R 1 . .
C C22A 0.29841(5) 0.39315(3) 0.08260(3) 0.01973(16) Uani d . 1 . .
H H22A1 0.2993 0.3741 0.1103 0.024 Uiso calc R 1 . .
H H22A2 0.2613 0.3847 0.0676 0.024 Uiso calc R 1 . .
C C23A 0.34964(5) 0.37558(4) 0.05427(4) 0.02173(17) Uani d . 1 . .
H H23A1 0.3431 0.3874 0.0241 0.026 Uiso calc R 1 . .
H H23A2 0.3862 0.3915 0.0650 0.026 Uiso calc R 1 . .
C C24A 0.35779(6) 0.31859(4) 0.05386(4) 0.02347(18) Uani d . 1 . .
H H24A1 0.3600 0.3066 0.0843 0.028 Uiso calc R 1 . .
H H24A2 0.3958 0.3109 0.0399 0.028 Uiso calc R 1 . .
S S25A 0.300740(15) 0.283047(9) 0.026104(9) 0.02349(5) Uani d . 1 . .
O O31A 0.44015(4) 0.68524(3) -0.11847(3) 0.02075(13) Uani d . 1 . .
C C32A 0.49072(5) 0.70780(4) -0.12887(3) 0.01941(16) Uani d . 1 . .
O O33A 0.51046(4) 0.74465(3) -0.11063(3) 0.02588(16) Uani d . 1 . .
C C34A 0.52098(5) 0.68283(4) -0.16633(3) 0.01775(15) Uani d . 1 . .
C C35A 0.57479(5) 0.70285(4) -0.17909(4) 0.01972(16) Uani d . 1 . .
H H35A1 0.5903 0.7314 -0.1643 0.024 Uiso calc R 1 . .
C C36A 0.60579(5) 0.68141(4) -0.21317(4) 0.01990(16) Uani d . 1 . .
H H36A1 0.6424 0.6949 -0.2222 0.024 Uiso calc R 1 . .
C C37A 0.58171(5) 0.63977(4) -0.23368(3) 0.01877(15) Uani d . 1 . .
C C38A 0.52781(5) 0.61922(4) -0.22223(3) 0.02057(16) Uani d . 1 . .
H H38A1 0.5124 0.5909 -0.2373 0.025 Uiso calc R 1 . .
C C39A 0.49707(5) 0.64126(4) -0.18815(3) 0.01935(15) Uani d . 1 . .
H H39A1 0.4600 0.6282 -0.1797 0.023 Uiso calc R 1 . .
N N40A 0.61514(5) 0.61604(4) -0.26915(3) 0.02271(16) Uani d . 1 . .
O O41A 0.65544(5) 0.63990(4) -0.28530(3) 0.02936(18) Uani d . 1 . .
O O42A 0.60095(6) 0.57317(4) -0.28005(4) 0.0332(2) Uani d . 1 . .
O O51A 0.39687(3) 0.53269(2) 0.02817(2) 0.01367(10) Uani d . 1 . .
C C52A 0.45362(4) 0.52997(4) 0.03849(3) 0.01823(15) Uani d . 1 . .
O O53A 0.47661(5) 0.55300(4) 0.06785(3) 0.03032(19) Uani d . 1 . .
C C54A 0.48593(4) 0.49388(4) 0.00952(3) 0.01712(14) Uani d . 1 . .
C C55A 0.54712(5) 0.49357(5) 0.01088(6) 0.0347(3) Uani d . 1 . .
H H55A1 0.5672 0.5153 0.0304 0.042 Uiso calc R 1 . .
C C56A 0.57866(5) 0.46176(5) -0.01615(7) 0.0356(3) Uani d . 1 . .
H H56A1 0.6203 0.4614 -0.0153 0.043 Uiso calc R 1 . .
C C57A 0.54824(5) 0.43055(4) -0.04440(4) 0.02311(19) Uani d . 1 . .
C C58A 0.48747(5) 0.42769(5) -0.04453(4) 0.0256(2) Uani d . 1 . .
H H58A1 0.4677 0.4040 -0.0625 0.031 Uiso calc R 1 . .
C C59A 0.45625(4) 0.46029(4) -0.01779(4) 0.02076(17) Uani d . 1 . .
H H59A1 0.4146 0.4598 -0.0181 0.025 Uiso calc R 1 . .
N N60A 0.58065(5) 0.39701(5) -0.07410(4) 0.0310(2) Uani d . 1 . .
O O61A 0.63027(5) 0.38433(5) -0.06306(5) 0.0400(3) Uani d . 1 . .
O C62A 0.55606(7) 0.38367(7) -0.10746(4) 0.0521(4) Uani d . 1 . .
O O71A 0.26092(3) 0.59680(3) -0.07658(2) 0.01485(11) Uani d . 1 . .
C C72A 0.22471(4) 0.59286(4) -0.11061(3) 0.01674(14) Uani d . 1 . .
O O73A 0.17631(4) 0.61175(4) -0.11254(3) 0.02551(16) Uani d . 1 . .
C C74A 0.24954(4) 0.56131(3) -0.14633(3) 0.01567(13) Uani d . 1 . .
C C75A 0.21600(5) 0.55687(4) -0.18417(3) 0.02032(16) Uani d . 1 . .
H H75A1 0.1805 0.5754 -0.1868 0.024 Uiso calc R 1 . .
C C76A 0.23386(5) 0.52579(4) -0.21788(3) 0.02086(16) Uani d . 1 . .
H H76A1 0.2116 0.5230 -0.2438 0.025 Uiso calc R 1 . .
C C77A 0.28541(5) 0.49885(4) -0.21235(3) 0.01782(14) Uani d . 1 . .
C C78A 0.32043(5) 0.50357(4) -0.17582(3) 0.01856(15) Uani d . 1 . .
H H78A1 0.3561 0.4853 -0.1736 0.022 Uiso calc R 1 . .
C C79A 0.30252(5) 0.53555(4) -0.14238(3) 0.01750(14) Uani d . 1 . .
H H79A1 0.3262 0.5397 -0.1172 0.021 Uiso calc R 1 . .
N N80A 0.30303(5) 0.46256(4) -0.24602(3) 0.02323(16) Uani d . 1 . .
O O81A 0.27763(6) 0.46375(5) -0.28104(3) 0.0347(2) Uani d . 1 . .
O C82A 0.34224(5) 0.43274(4) -0.23709(3) 0.0322(2) Uani d . 1 . .
C C1B 0.37060(5) -0.13479(3) -0.01715(3) 0.01707(14) Uani d . 1 . .
H H1B1 0.3583 -0.1707 -0.0178 0.020 Uiso calc R 1 . .
H H1B2 0.3924 -0.1279 -0.0443 0.020 Uiso calc R 1 . .
C C2B 0.41206(4) -0.12708(4) 0.02124(3) 0.01714(14) Uani d . 1 . .
H H2B1 0.4460 -0.1502 0.0187 0.021 Uiso calc R 1 . .
H H2B2 0.4269 -0.0919 0.0214 0.021 Uiso calc R 1 . .
C C3B 0.37907(4) -0.13777(3) 0.06293(3) 0.01586(14) Uani d . 1 . .
H H3B1 0.3674 -0.1742 0.0640 0.019 Uiso calc R 1 . .
C C4B 0.32512(4) -0.10457(4) 0.06690(3) 0.01518(13) Uani d . 1 . .
H H4B1 0.3375 -0.0688 0.0693 0.018 Uiso calc R 1 . .
H H4B2 0.3037 -0.1136 0.0938 0.018 Uiso calc R 1 . .
C C5B 0.28380(4) -0.11034(3) 0.02762(3) 0.01455(13) Uani d . 1 . .
H H5B1 0.2700 -0.1462 0.0276 0.017 Uiso calc R 1 . .
C C6B 0.22900(4) -0.07705(4) 0.03234(3) 0.01630(14) Uani d . 1 . .
H H6B1 0.1982 -0.0901 0.0127 0.020 Uiso calc R 1 . .
H H6B2 0.2142 -0.0801 0.0625 0.020 Uiso calc R 1 . .
C C7B 0.23888(4) -0.02131(3) 0.02228(3) 0.01399(12) Uani d . 1 . .
H H7B1 0.1999 -0.0042 0.0199 0.017 Uiso calc R 1 . .
C C8B 0.27298(4) -0.01212(3) -0.01958(3) 0.01256(12) Uani d . 1 . .
H H8B1 0.2477 -0.0229 -0.0445 0.015 Uiso calc R 1 . .
C C9B 0.32964(4) -0.04408(3) -0.02073(3) 0.01162(11) Uani d . 1 . .
H H9B1 0.3531 -0.0345 0.0054 0.014 Uiso calc R 1 . .
C C10B 0.31534(4) -0.10143(3) -0.01638(3) 0.01408(13) Uani d . 1 . .
C C11B 0.36733(4) -0.03159(3) -0.06077(3) 0.01396(13) Uani d . 1 . .
H H11B1 0.4059 -0.0484 -0.0575 0.017 Uiso calc R 1 . .
H H11B2 0.3481 -0.0460 -0.0868 0.017 Uiso calc R 1 . .
C C12B 0.37763(4) 0.02487(3) -0.06857(3) 0.01207(12) Uani d . 1 . .
H H12B1 0.3976 0.0295 -0.0972 0.014 Uiso calc R 1 . .
C C13B 0.32039(4) 0.05529(3) -0.06840(3) 0.01222(12) Uani d . 1 . .
C C14B 0.28750(4) 0.04358(3) -0.02566(3) 0.01199(11) Uani d . 1 . .
H H14B1 0.3145 0.0531 -0.0014 0.014 Uiso calc R 1 . .
C C15B 0.23693(4) 0.08172(4) -0.02497(3) 0.01627(14) Uani d . 1 . .
H H15B1 0.2253 0.0899 0.0052 0.020 Uiso calc R 1 . .
H H15B2 0.2024 0.0685 -0.0408 0.020 Uiso calc R 1 . .
C C16B 0.26260(4) 0.12868(4) -0.04821(3) 0.01638(14) Uani d . 1 . .
H H16B1 0.2652 0.1575 -0.0278 0.020 Uiso calc R 1 . .
H H16B2 0.2373 0.1386 -0.0729 0.020 Uiso calc R 1 . .
C C17B 0.32462(4) 0.11391(3) -0.06463(3) 0.01296(12) Uani d . 1 . .
H H17B1 0.3530 0.1217 -0.0408 0.016 Uiso calc R 1 . .
C C18B 0.28540(5) 0.04064(4) -0.10918(3) 0.01800(15) Uani d . 1 . .
H H18B1 0.2483 0.0593 -0.1097 0.027 Uiso calc R 1 . .
H H18B2 0.2773 0.0043 -0.1087 0.027 Uiso calc R 1 . .
H H18B3 0.3083 0.0490 -0.1352 0.027 Uiso calc R 1 . .
C C19B 0.27629(5) -0.12037(4) -0.05403(3) 0.02035(16) Uani d . 1 . .
H H19B1 0.2407 -0.0997 -0.0556 0.031 Uiso calc R 1 . .
H H19B2 0.2655 -0.1557 -0.0489 0.031 Uiso calc R 1 . .
H H19B3 0.2979 -0.1177 -0.0815 0.031 Uiso calc R 1 . .
C C20B 0.34334(5) 0.14467(3) -0.10457(3) 0.01676(14) Uani d . 1 . .
H H20B1 0.3156 0.1363 -0.1287 0.020 Uiso calc R 1 . .
C C21B 0.40512(5) 0.13110(4) -0.12010(3) 0.02119(17) Uani d . 1 . .
H H21B1 0.4167 0.1540 -0.1436 0.032 Uiso calc R 1 . .
H H21B2 0.4055 0.0962 -0.1308 0.032 Uiso calc R 1 . .
H H21B3 0.4327 0.1344 -0.0959 0.032 Uiso calc R 1 . .
C C22B 0.33858(5) 0.20211(4) -0.09613(3) 0.01915(16) Uani d . 1 . .
H H22B1 0.3499 0.2203 -0.1230 0.023 Uiso calc R 1 . .
H H22B2 0.2971 0.2104 -0.0899 0.023 Uiso calc R 1 . .
C C23B 0.37639(5) 0.22153(4) -0.05868(3) 0.02009(16) Uani d . 1 . .
H H23B1 0.3619 0.2068 -0.0311 0.024 Uiso calc R 1 . .
H H23B2 0.4172 0.2098 -0.0630 0.024 Uiso calc R 1 . .
C C24B 0.37637(6) 0.27880(4) -0.05478(4) 0.02264(18) Uani d . 1 . .
H H24B1 0.3865 0.2933 -0.0835 0.027 Uiso calc R 1 . .
H H24B2 0.4077 0.2887 -0.0342 0.027 Uiso calc R 1 . .
S S25B 0.307740(15) 0.307124(10) -0.036622(9) 0.02430(5) Uani d . 1 . .
O O31B 0.41481(3) -0.12530(3) 0.10084(2) 0.01777(12) Uani d . 1 . .
C C32B 0.45929(5) -0.15621(4) 0.11026(3) 0.01806(15) Uani d . 1 . .
O O33B 0.47074(4) -0.19487(3) 0.09102(3) 0.02710(17) Uani d . 1 . .
C C34B 0.49385(4) -0.13726(3) 0.14819(3) 0.01651(14) Uani d . 1 . .
C C35B 0.54872(5) -0.15859(4) 0.15612(4) 0.02040(16) Uani d . 1 . .
H H35B1 0.5632 -0.1842 0.1374 0.024 Uiso calc R 1 . .
C C36B 0.58225(5) -0.14266(4) 0.19114(4) 0.02040(16) Uani d . 1 . .
H H36B1 0.6198 -0.1569 0.1966 0.024 Uiso calc R 1 . .
C C37B 0.55952(5) -0.10556(4) 0.21774(3) 0.01923(15) Uani d D 1 . .
C C38B 0.50507(5) -0.08352(5) 0.21100(3) 0.02411(19) Uani d . 1 . .
H H38B1 0.4907 -0.0580 0.2300 0.029 Uiso calc R 1 . .
C C39B 0.47211(5) -0.09978(4) 0.17567(3) 0.02170(17) Uani d . 1 . .
H H39B1 0.4347 -0.0853 0.1702 0.026 Uiso calc R 1 . .
N N40B 0.59430(5) -0.08841(4) 0.25525(3) 0.02615(18) Uani d D 1 . .
O O41B 0.64302(4) -0.10614(4) 0.26061(4) 0.03025(18) Uani d D 1 . .
O O42B 0.57177(8) -0.05750(8) 0.27941(5) 0.0645(6) Uani d D 1 . .
O O51B 0.41519(3) 0.04507(2) -0.03423(2) 0.01228(9) Uani d . 1 . .
C C52B 0.47303(4) 0.04119(4) -0.04029(3) 0.01630(14) Uani d . 1 . .
O O53B 0.49586(4) 0.01923(5) -0.07027(3) 0.0312(2) Uani d . 1 . .
C C54B 0.50710(4) 0.06847(3) -0.00590(3) 0.01475(13) Uani d . 1 . .
C C55B 0.56801(4) 0.07195(4) -0.01089(4) 0.02100(17) Uani d . 1 . .
H H55B1 0.5867 0.0558 -0.0347 0.025 Uiso calc R 1 . .
C C56B 0.60111(4) 0.09910(4) 0.01918(4) 0.02185(17) Uani d . 1 . .
H H56B1 0.6424 0.1022 0.0160 0.026 Uiso calc R 1 . .
C C57B 0.57239(4) 0.12132(3) 0.05373(3) 0.01680(14) Uani d . 1 . .
C C58B 0.51250(4) 0.11703(4) 0.06026(3) 0.01714(14) Uani d . 1 . .
H H58B1 0.4944 0.1316 0.0851 0.021 Uiso calc R 1 . .
C C59B 0.47948(4) 0.09077(3) 0.02959(3) 0.01539(13) Uani d . 1 . .
H H59B1 0.4382 0.0881 0.0329 0.018 Uiso calc R 1 . .
N N60B 0.60608(5) 0.15220(4) 0.08488(4) 0.02376(17) Uani d . 1 . .
O O61B 0.65694(5) 0.16194(6) 0.07596(5) 0.0462(3) Uani d . 1 . .
O O62B 0.58076(6) 0.16708(5) 0.11759(3) 0.0351(2) Uani d . 1 . .
O O71B 0.27227(3) 0.00262(3) 0.05706(2) 0.01358(10) Uani d . 1 . .
C C72B 0.24141(4) 0.02268(3) 0.08956(3) 0.01419(13) Uani d . 1 . .
O O73B 0.18862(3) 0.02004(4) 0.09321(3) 0.02194(14) Uani d . 1 . .
C C74B 0.27988(4) 0.04947(3) 0.12137(3) 0.01371(13) Uani d . 1 . .
C C75B 0.25399(4) 0.06684(4) 0.15946(3) 0.01861(15) Uani d . 1 . .
H H75B1 0.2134 0.0612 0.1643 0.022 Uiso calc R 1 . .
C C76B 0.28687(5) 0.09226(4) 0.19040(3) 0.01923(15) Uani d . 1 . .
H H76B1 0.2695 0.1042 0.2165 0.023 Uiso calc R 1 . .
C C77B 0.34589(4) 0.09975(3) 0.18201(3) 0.01640(14) Uani d . 1 . .
C C78B 0.37296(4) 0.08317(4) 0.14424(3) 0.01675(14) Uani d . 1 . .
H H78B1 0.4135 0.0893 0.1394 0.020 Uiso calc R 1 . .
C C79B 0.33950(4) 0.05738(3) 0.11357(3) 0.01521(13) Uani d . 1 . .
H H79B1 0.3571 0.0453 0.0876 0.018 Uiso calc R 1 . .
N N80B 0.38156(5) 0.12667(4) 0.21443(3) 0.02099(15) Uani d . 1 . .
O O81B 0.35585(5) 0.14831(4) 0.24411(3) 0.03005(18) Uani d . 1 . .
O O82B 0.43501(5) 0.12633(4) 0.20989(3) 0.02926(17) Uani d . 1 . .
C C1C 0.49411(5) 0.16135(5) 0.35029(3) 0.02082(17) Uani d . 1 . .
H H1C1 0.4989 0.1505 0.3809 0.025 Uiso calc R 1 . .
H H1C2 0.4753 0.1950 0.3506 0.025 Uiso calc R 1 . .
C C2C 0.45320(5) 0.12420(5) 0.32743(3) 0.02236(18) Uani d . 1 . .
H H2C1 0.4155 0.1223 0.3432 0.027 Uiso calc R 1 . .
H H2C2 0.4452 0.1360 0.2975 0.027 Uiso calc R 1 . .
C C3C 0.48170(5) 0.07242(5) 0.32611(3) 0.02146(17) Uani d . 1 . .
H H3C1 0.4850 0.0581 0.3561 0.026 Uiso calc R 1 . .
C C4C 0.54113(5) 0.07428(4) 0.30446(4) 0.01992(16) Uani d . 1 . .
H H4C1 0.5362 0.0836 0.2735 0.024 Uiso calc R 1 . .
H H4C2 0.5592 0.0403 0.3056 0.024 Uiso calc R 1 . .
C C5C 0.58223(4) 0.11257(4) 0.32649(3) 0.01805(15) Uani d . 1 . .
H H5C1 0.5882 0.1006 0.3570 0.022 Uiso calc R 1 . .
C C6C 0.64277(4) 0.11281(4) 0.30484(4) 0.01968(16) Uani d . 1 . .
H H6C1 0.6713 0.1284 0.3251 0.024 Uiso calc R 1 . .
H H6C2 0.6552 0.0774 0.2999 0.024 Uiso calc R 1 . .
C C7C 0.64526(4) 0.14105(4) 0.26161(3) 0.01698(14) Uani d . 1 . .
H H7C1 0.6871 0.1450 0.2526 0.020 Uiso calc R 1 . .
C C8C 0.61652(4) 0.19313(3) 0.26394(3) 0.01447(13) Uani d . 1 . .
H H8C1 0.6407 0.2145 0.2839 0.017 Uiso calc R 1 . .
C C9C 0.55410(4) 0.19027(3) 0.28305(3) 0.01387(12) Uani d . 1 . .
H H9C1 0.5308 0.1672 0.2640 0.017 Uiso calc R 1 . .
C C10C 0.55538(4) 0.16641(4) 0.32947(3) 0.01623(14) Uani d . 1 . .
C C11C 0.52374(4) 0.24225(4) 0.28228(3) 0.01686(14) Uani d . 1 . .
H H11C1 0.4817 0.2373 0.2890 0.020 Uiso calc R 1 . .
H H11C2 0.5407 0.2632 0.3058 0.020 Uiso calc R 1 . .
C C12C 0.52838(4) 0.27174(3) 0.23942(3) 0.01571(14) Uani d . 1 . .
H H12C1 0.5141 0.3070 0.2443 0.019 Uiso calc R 1 . .
C C13C 0.59123(5) 0.27383(3) 0.22208(3) 0.01635(14) Uani d . 1 . .
C C14C 0.61512(4) 0.21923(3) 0.22001(3) 0.01535(13) Uani d . 1 . .
H H14C1 0.5877 0.1995 0.2012 0.018 Uiso calc R 1 . .
C C15C 0.67286(5) 0.22437(4) 0.19491(4) 0.02140(17) Uani d . 1 . .
H H15C1 0.6825 0.1926 0.1794 0.026 Uiso calc R 1 . .
H H15C2 0.7056 0.2330 0.2147 0.026 Uiso calc R 1 . .
C C16C 0.66106(6) 0.26767(4) 0.16247(4) 0.02384(19) Uani d . 1 . .
H H16C1 0.6615 0.2547 0.1323 0.029 Uiso calc R 1 . .
H H16C2 0.6915 0.2941 0.1652 0.029 Uiso calc R 1 . .
C C17C 0.59973(5) 0.28965(4) 0.17374(3) 0.01931(16) Uani d . 1 . .
H H17C1 0.5703 0.2705 0.1562 0.023 Uiso calc R 1 . .
C C18C 0.62741(5) 0.30835(4) 0.25229(3) 0.02217(17) Uani d . 1 . .
H H18C1 0.6682 0.3093 0.2423 0.033 Uiso calc R 1 . .
H H18C2 0.6260 0.2951 0.2820 0.033 Uiso calc R 1 . .
H H18C3 0.6110 0.3426 0.2518 0.033 Uiso calc R 1 . .
C C19C 0.59163(5) 0.19900(4) 0.36106(3) 0.02176(17) Uani d . 1 . .
H H19C1 0.6307 0.2049 0.3488 0.033 Uiso calc R 1 . .
H H19C2 0.5954 0.1814 0.3889 0.033 Uiso calc R 1 . .
H H19C3 0.5719 0.2315 0.3656 0.033 Uiso calc R 1 . .
C C20C 0.59386(7) 0.34568(4) 0.16110(4) 0.0268(2) Uani d . 1 . .
H H20C1 0.6248 0.3646 0.1774 0.032 Uiso calc R 1 . .
C C21C 0.53507(8) 0.36914(5) 0.17305(4) 0.0340(3) Uani d . 1 . .
H H21C1 0.5336 0.4040 0.1624 0.051 Uiso calc R 1 . .
H H21C2 0.5304 0.3689 0.2047 0.051 Uiso calc R 1 . .
H H21C3 0.5033 0.3496 0.1597 0.051 Uiso calc R 1 . .
C C22C 0.60632(7) 0.35301(5) 0.11223(4) 0.0288(2) Uani d . 1 . .
H H22C1 0.6051 0.3896 0.1056 0.035 Uiso calc R 1 . .
H H22C2 0.6465 0.3409 0.1060 0.035 Uiso calc R 1 . .
C C23C 0.56360(6) 0.32576(5) 0.08205(3) 0.0254(2) Uani d . 1 . .
H H23C1 0.5649 0.2890 0.0880 0.030 Uiso calc R 1 . .
H H23C2 0.5232 0.3377 0.0879 0.030 Uiso calc R 1 . .
C C24C 0.57837(7) 0.33503(5) 0.03464(4) 0.0283(2) Uani d . 1 . .
H H24C1 0.6169 0.3196 0.0282 0.034 Uiso calc R 1 . .
H H24C2 0.5819 0.3719 0.0298 0.034 Uiso calc R 1 . .
S S25C 0.524406(15) 0.309701(11) -0.002788(9) 0.02524(5) Uani d . 1 . .
O O31C 0.44563(4) 0.03938(4) 0.29843(3) 0.02471(16) Uani d . 1 . .
C C32C 0.40619(5) 0.00941(4) 0.31716(3) 0.01905(15) Uani d . 1 . .
O O33C 0.39949(5) 0.00356(5) 0.35569(3) 0.0316(2) Uani d . 1 . .
C C34C 0.36846(4) -0.01583(4) 0.28380(3) 0.01612(14) Uani d . 1 . .
C C35C 0.32132(5) -0.04498(4) 0.29822(3) 0.01975(16) Uani d . 1 . .
H H35C1 0.3156 -0.0501 0.3285 0.024 Uiso calc R 1 . .
C C36C 0.28269(5) -0.06662(4) 0.26858(3) 0.01972(16) Uani d . 1 . .
H H36C1 0.2505 -0.0866 0.2781 0.024 Uiso calc R 1 . .
C C37C 0.29258(4) -0.05818(3) 0.22473(3) 0.01610(14) Uani d . 1 . .
C C38C 0.33937(4) -0.02977(4) 0.20926(3) 0.01694(14) Uani d . 1 . .
H H38C1 0.3451 -0.0250 0.1790 0.020 Uiso calc R 1 . .
C C39C 0.37750(4) -0.00856(4) 0.23934(3) 0.01670(14) Uani d . 1 . .
H H39C1 0.4099 0.0110 0.2296 0.020 Uiso calc R 1 . .
N N40C 0.25147(4) -0.07931(4) 0.19287(3) 0.01984(14) Uani d . 1 . .
O O41C 0.21508(5) -0.10988(4) 0.20549(4) 0.0336(2) Uani d . 1 . .
O O42C 0.25495(4) -0.06502(4) 0.15501(3) 0.02331(14) Uani d . 1 . .
O O51C 0.49201(3) 0.24781(3) 0.20600(2) 0.01517(11) Uani d . 1 . .
C C52C 0.43567(5) 0.26099(4) 0.20518(3) 0.01951(16) Uani d . 1 . .
O O53C 0.41191(5) 0.28808(5) 0.23137(4) 0.0374(3) Uani d . 1 . .
C C54C 0.40354(4) 0.23837(3) 0.16746(3) 0.01545(14) Uani d . 1 . .
C C55C 0.34247(5) 0.23473(4) 0.17046(3) 0.01811(15) Uani d . 1 . .
H H55C1 0.3228 0.2475 0.1954 0.022 Uiso calc R 1 . .
C C56C 0.31059(4) 0.21248(4) 0.13704(3) 0.01646(14) Uani d . 1 . .
H H56C1 0.2692 0.2093 0.1389 0.020 Uiso calc R 1 . .
C C57C 0.34079(4) 0.19497(3) 0.10093(3) 0.01430(13) Uani d . 1 . .
C C58C 0.40091(4) 0.20040(4) 0.09624(3) 0.01563(13) Uani d . 1 . .
H H58C1 0.4200 0.1897 0.0704 0.019 Uiso calc R 1 . .
C C59C 0.43277(4) 0.22182(4) 0.13022(3) 0.01640(14) Uani d . 1 . .
H H59C1 0.4741 0.2251 0.1281 0.020 Uiso calc R 1 . .
N N60C 0.30840(4) 0.16705(3) 0.06742(3) 0.01738(13) Uani d . 1 . .
O O61C 0.25502(4) 0.16641(4) 0.06941(3) 0.02869(17) Uani d . 1 . .
O O62C 0.33743(4) 0.14449(3) 0.03987(3) 0.02280(14) Uani d . 1 . .
O O71C 0.61405(3) 0.11156(3) 0.22857(3) 0.01714(12) Uani d . 1 . .
C C72C 0.64591(4) 0.08633(3) 0.19945(3) 0.01622(14) Uani d . 1 . .
O O73C 0.69885(4) 0.08693(4) 0.19709(4) 0.02586(17) Uani d . 1 . .
C C74C 0.60805(4) 0.05629(3) 0.16922(3) 0.01564(14) Uani d . 1 . .
C C75C 0.63491(5) 0.03158(4) 0.13459(4) 0.02183(17) Uani d . 1 . .
H H75C1 0.6762 0.0337 0.1311 0.026 Uiso calc R 1 . .
C C76C 0.60192(5) 0.00389(4) 0.10508(4) 0.02350(18) Uani d . 1 . .
H H76C1 0.6200 -0.0132 0.0814 0.028 Uiso calc R 1 . .
C C77C 0.54185(4) 0.00200(3) 0.11127(3) 0.01961(16) Uani d D 1 . .
C C78C 0.51407(5) 0.02506(4) 0.14588(4) 0.02223(17) Uani d . 1 . .
H H78C1 0.4729 0.0220 0.1496 0.027 Uiso calc R 1 . .
C C79C 0.54757(5) 0.05277(4) 0.17506(4) 0.02114(17) Uani d . 1 . .
H H79C1 0.5293 0.0693 0.1989 0.025 Uiso calc R 1 . .
N N80C 0.50516(4) -0.02383(4) 0.07846(3) 0.02719(19) Uani d D 1 . .
O O81C 0.52969(6) -0.05046(6) 0.05168(5) 0.0523(4) Uani d D 1 . .
O O82C 0.45231(4) -0.01646(4) 0.07950(4) 0.03153(19) Uani d D 1 . .
C C1D 0.45527(5) 0.39465(4) -0.35541(3) 0.01925(15) Uani d . 1 . .
H H1D1 0.4566 0.4036 -0.3866 0.023 Uiso calc R 1 . .
H H1D2 0.4374 0.3607 -0.3530 0.023 Uiso calc R 1 . .
C C2D 0.41579(5) 0.43251(4) -0.33204(3) 0.01935(15) Uani d . 1 . .
H H2D1 0.3764 0.4328 -0.3456 0.023 Uiso calc R 1 . .
H H2D2 0.4114 0.4228 -0.3011 0.023 Uiso calc R 1 . .
C C3D 0.44334(5) 0.48434(4) -0.33530(3) 0.01961(16) Uani d . 1 . .
H H3D1 0.4454 0.4952 -0.3664 0.024 Uiso calc R 1 . .
C C4D 0.50401(5) 0.48498(4) -0.31525(3) 0.01893(15) Uani d . 1 . .
H H4D1 0.5011 0.4769 -0.2839 0.023 Uiso calc R 1 . .
H H4D2 0.5211 0.5192 -0.3181 0.023 Uiso calc R 1 . .
C C5D 0.54438(4) 0.44642(4) -0.33765(3) 0.01747(15) Uani d . 1 . .
H H5D1 0.5476 0.4571 -0.3687 0.021 Uiso calc R 1 . .
C C6D 0.60671(4) 0.44841(4) -0.31877(4) 0.01890(16) Uani d . 1 . .
H H6D1 0.6340 0.4326 -0.3398 0.023 Uiso calc R 1 . .
H H6D2 0.6184 0.4842 -0.3155 0.023 Uiso calc R 1 . .
C C7D 0.61345(4) 0.42214(3) -0.27504(3) 0.01575(14) Uani d . 1 . .
H H7D1 0.6561 0.4197 -0.2677 0.019 Uiso calc R 1 . .
C C8D 0.58681(4) 0.36924(3) -0.27496(3) 0.01317(12) Uani d . 1 . .
H H8D1 0.6103 0.3481 -0.2955 0.016 Uiso calc R 1 . .
C C9D 0.52286(4) 0.36914(3) -0.29131(3) 0.01258(12) Uani d . 1 . .
H H9D1 0.4998 0.3917 -0.2716 0.015 Uiso calc R 1 . .
C C10D 0.51887(4) 0.39198(4) -0.33794(3) 0.01580(14) Uani d . 1 . .
C C11D 0.49595(4) 0.31593(3) -0.28813(3) 0.01366(12) Uani d . 1 . .
H H11D1 0.4533 0.3185 -0.2938 0.016 Uiso calc R 1 . .
H H11D2 0.5131 0.2947 -0.3114 0.016 Uiso calc R 1 . .
C C12D 0.50486(4) 0.28897(3) -0.24441(3) 0.01180(12) Uani d . 1 . .
H H12D1 0.4905 0.2534 -0.2466 0.014 Uiso calc R 1 . .
C C13D 0.56943(4) 0.28907(3) -0.23038(3) 0.01164(11) Uani d . 1 . .
C C14D 0.59046(4) 0.34446(3) -0.23039(3) 0.01290(12) Uani d . 1 . .
H H14D1 0.5638 0.3637 -0.2106 0.015 Uiso calc R 1 . .
C C15D 0.65050(4) 0.34237(4) -0.20854(4) 0.01841(15) Uani d . 1 . .
H H15D1 0.6597 0.3748 -0.1941 0.022 Uiso calc R 1 . .
H H15D2 0.6816 0.3347 -0.2300 0.022 Uiso calc R 1 . .
C C16D 0.64469(4) 0.29934(4) -0.17492(3) 0.01802(15) Uani d . 1 . .
H H16D1 0.6469 0.3131 -0.1450 0.022 Uiso calc R 1 . .
H H16D2 0.6767 0.2744 -0.1788 0.022 Uiso calc R 1 . .
C C17D 0.58412(4) 0.27382(3) -0.18262(3) 0.01365(12) Uani d . 1 . .
H H17D1 0.5550 0.2907 -0.1632 0.016 Uiso calc R 1 . .
C C18D 0.60418(4) 0.25574(3) -0.26228(3) 0.01608(14) Uani d . 1 . .
H H18D1 0.6451 0.2536 -0.2528 0.024 Uiso calc R 1 . .
H H18D2 0.6026 0.2706 -0.2914 0.024 Uiso calc R 1 . .
H H18D3 0.5870 0.2218 -0.2630 0.024 Uiso calc R 1 . .
C C19D 0.55335(5) 0.36006(4) -0.37111(3) 0.02124(17) Uani d . 1 . .
H H19D1 0.5945 0.3579 -0.3621 0.032 Uiso calc R 1 . .
H H19D2 0.5510 0.3759 -0.3998 0.032 Uiso calc R 1 . .
H H19D3 0.5365 0.3260 -0.3725 0.032 Uiso calc R 1 . .
C C20D 0.58571(5) 0.21732(3) -0.17068(3) 0.01755(14) Uani d . 1 . .
H H20D1 0.6157 0.2011 -0.1898 0.021 Uiso calc R 1 . .
C C21D 0.52756(5) 0.19033(4) -0.17918(4) 0.02278(18) Uani d . 1 . .
H H21D1 0.5188 0.1912 -0.2103 0.034 Uiso calc R 1 . .
H H21D2 0.4961 0.2074 -0.1631 0.034 Uiso calc R 1 . .
H H21D3 0.5305 0.1551 -0.1695 0.034 Uiso calc R 1 . .
C C22D 0.60558(5) 0.20903(4) -0.12333(4) 0.02262(18) Uani d . 1 . .
H H22D1 0.6114 0.1724 -0.1187 0.027 Uiso calc R 1 . .
H H22D2 0.6440 0.2257 -0.1193 0.027 Uiso calc R 1 . .
C C23D 0.56340(6) 0.22875(5) -0.08842(3) 0.0254(2) Uani d . 1 . .
H H23D1 0.5560 0.2652 -0.0933 0.030 Uiso calc R 1 . .
H H23D2 0.5255 0.2107 -0.0907 0.030 Uiso calc R 1 . .
C C24D 0.58884(8) 0.22104(6) -0.04325(4) 0.0348(3) Uani d . 1 . .
H H24D1 0.6232 0.2435 -0.0397 0.042 Uiso calc R 1 . .
H H24D2 0.6027 0.1857 -0.0407 0.042 Uiso calc R 1 . .
S S25D 0.53681(2) 0.233816(12) 0.000664(9) 0.03257(7) Uani d . 1 . .
O O31D 0.40928(4) 0.52090(3) -0.31008(3) 0.02126(14) Uani d . 1 . .
C C32D 0.37069(5) 0.54936(4) -0.33155(3) 0.01948(16) Uani d . 1 . .
O O33D 0.35968(5) 0.54640(5) -0.36981(3) 0.0354(2) Uani d . 1 . .
C C34D 0.34197(4) 0.58646(3) -0.30167(3) 0.01541(13) Uani d . 1 . .
C C35D 0.29490(5) 0.61430(4) -0.31766(4) 0.02030(17) Uani d . 1 . .
H H35D1 0.2825 0.6099 -0.3469 0.024 Uiso calc R 1 . .
C C36D 0.26593(5) 0.64853(4) -0.29103(3) 0.01971(16) Uani d . 1 . .
H H36D1 0.2338 0.6678 -0.3016 0.024 Uiso calc R 1 . .
C C37D 0.28522(4) 0.65367(3) -0.24864(3) 0.01539(13) Uani d . 1 . .
C C38D 0.33249(4) 0.62698(4) -0.23187(3) 0.01748(14) Uani d . 1 . .
H H38D1 0.3449 0.6318 -0.2027 0.021 Uiso calc R 1 . .
C C39D 0.36102(4) 0.59317(4) -0.25892(3) 0.01705(14) Uani d . 1 . .
H H39D1 0.3936 0.5745 -0.2484 0.020 Uiso calc R 1 . .
N N40D 0.25423(4) 0.68876(4) -0.21980(3) 0.02157(15) Uani d . 1 . .
O O41D 0.22568(6) 0.72274(5) -0.23644(4) 0.0404(3) Uani d . 1 . .
O O42D 0.25928(6) 0.68257(4) -0.18048(3) 0.0327(2) Uani d . 1 . .
O O51D 0.47122(3) 0.31589(3) -0.21110(2) 0.01244(10) Uani d . 1 . .
C C52D 0.41452(4) 0.30396(4) -0.20728(3) 0.01687(14) Uani d . 1 . .
O O53D 0.38990(4) 0.27157(5) -0.22809(4) 0.0372(3) Uani d . 1 . .
C C54D 0.38403(4) 0.33617(3) -0.17451(3) 0.01321(12) Uani d . 1 . .
C C55D 0.32457(4) 0.32726(4) -0.16699(3) 0.01741(15) Uani d . 1 . .
H H55D1 0.3051 0.3011 -0.1824 0.021 Uiso calc R 1 . .
C C56D 0.29363(4) 0.35642(4) -0.13718(3) 0.01678(14) Uani d . 1 . .
H H56D1 0.2531 0.3507 -0.1319 0.020 Uiso calc R 1 . .
C C57D 0.32386(4) 0.39406(3) -0.11555(3) 0.01373(12) Uani d . 1 . .
C C58D 0.38287(4) 0.40406(3) -0.12262(3) 0.01414(13) Uani d . 1 . .
H H58D1 0.4020 0.4306 -0.1074 0.017 Uiso calc R 1 . .
C C59D 0.41343(4) 0.37460(3) -0.15232(3) 0.01381(12) Uani d . 1 . .
H H59D1 0.4539 0.3805 -0.1575 0.017 Uiso calc R 1 . .
N N60D 0.29270(4) 0.42549(3) -0.08349(3) 0.01683(13) Uani d . 1 . .
O O61D 0.23974(4) 0.42136(4) -0.08080(3) 0.02666(17) Uani d . 1 . .
O O62D 0.32202(4) 0.45473(3) -0.06130(3) 0.02434(15) Uani d . 1 . .
O O71D 0.58340(3) 0.45069(3) -0.24092(3) 0.01595(11) Uani d . 1 . .
C C72D 0.61483(4) 0.48316(3) -0.21741(3) 0.01478(13) Uani d . 1 . .
O O73D 0.66633(4) 0.49258(3) -0.22305(3) 0.02200(14) Uani d . 1 . .
C C74D 0.57885(4) 0.50582(3) -0.18180(3) 0.01506(13) Uani d . 1 . .
C C75D 0.60663(5) 0.53748(4) -0.15212(4) 0.02044(16) Uani d . 1 . .
H H75D1 0.6470 0.5452 -0.1556 0.025 Uiso calc R 1 . .
C C76D 0.57536(5) 0.55795(4) -0.11727(4) 0.02264(18) Uani d . 1 . .
H H76D1 0.5941 0.5789 -0.0964 0.027 Uiso calc R 1 . .
C C77D 0.51636(5) 0.54673(4) -0.11410(3) 0.01876(15) Uani d . 1 . .
C C78D 0.48735(5) 0.51585(4) -0.14344(4) 0.02025(16) Uani d . 1 . .
H H78D1 0.4466 0.5092 -0.1404 0.024 Uiso calc R 1 . .
C C79D 0.51917(5) 0.49491(4) -0.17744(3) 0.01849(15) Uani d . 1 . .
H H79D1 0.5004 0.4732 -0.1977 0.022 Uiso calc R 1 . .
N N80D 0.48281(5) 0.56786(4) -0.07771(3) 0.02325(17) Uani d . 1 . .
O O81D 0.50988(6) 0.58863(4) -0.04841(3) 0.0332(2) Uani d . 1 . .
O O82D 0.42939(5) 0.56322(4) -0.07798(4) 0.03127(19) Uani d . 1 . .
C C101 0.27935(6) 0.07993(5) 0.32421(5) 0.0267(2) Uani d . 1 . .
H H101A 0.2475 0.0619 0.3095 0.040 Uiso calc R 1 . .
H H101B 0.2895 0.0622 0.3512 0.040 Uiso calc R 1 . .
H H101C 0.3138 0.0812 0.3052 0.040 Uiso calc R 1 . .
C C102 0.25987(5) 0.13281(4) 0.33470(4) 0.02081(16) Uani d . 1 . .
O O103 0.21117(5) 0.14894(5) 0.32892(5) 0.0434(3) Uani d . 1 . .
O O104 0.30271(4) 0.15928(3) 0.35256(3) 0.02409(15) Uani d . 1 . .
C C105 0.29103(5) 0.21166(4) 0.36249(5) 0.0290(2) Uani d . 1 . .
H H105A 0.2767 0.2149 0.3927 0.035 Uiso calc R 1 . .
H H105B 0.2606 0.2251 0.3427 0.035 Uiso calc R 1 . .
C C106 0.34692(5) 0.24055(5) 0.35691(6) 0.0309(3) Uani d . 1 . .
H H106A 0.3772 0.2262 0.3759 0.046 Uiso calc R 1 . .
H H106B 0.3404 0.2760 0.3646 0.046 Uiso calc R 1 . .
H H106C 0.3598 0.2383 0.3266 0.046 Uiso calc R 1 . .
C C201 0.1947(2) -0.17874(17) 0.1043(2) 0.091(2) Uiso d PD 0.583(4) A 1
H H201A 0.1542 -0.1898 0.0993 0.136 Uiso calc PR 0.583(4) A 1
H H201B 0.2152 -0.1763 0.0764 0.136 Uiso calc PR 0.583(4) A 1
H H201C 0.1945 -0.1456 0.1185 0.136 Uiso calc PR 0.583(4) A 1
C C202 0.22594(12) -0.21715(9) 0.13349(9) 0.0479(7) Uiso d PD 0.583(4) A 1
O O203 0.27691(14) -0.21049(17) 0.14505(17) 0.1100(18) Uiso d PD 0.583(4) A 1
O O204 0.19616(11) -0.25912(9) 0.14592(8) 0.0519(7) Uiso d PD 0.583(4) A 1
C C205 0.2247(2) -0.28464(14) 0.18109(14) 0.0725(13) Uiso d PD 0.583(4) A 1
H H205A 0.2214 -0.2645 0.2081 0.087 Uiso calc PR 0.583(4) A 1
H H205B 0.2668 -0.2893 0.1744 0.087 Uiso calc PR 0.583(4) A 1
C C206 0.19492(16) -0.33608(11) 0.18706(13) 0.0460(7) Uiso d PD 0.583(4) A 1
H H206A 0.2138 -0.3543 0.2110 0.069 Uiso calc PR 0.583(4) A 1
H H206B 0.1986 -0.3558 0.1602 0.069 Uiso calc PR 0.583(4) A 1
H H206C 0.1533 -0.3310 0.1938 0.069 Uiso calc PR 0.583(4) A 1
C C211 0.19547(15) -0.32793(12) 0.19968(10) 0.0304(6) Uiso d PD 0.417(4) A 2
H H211A 0.1781 -0.3064 0.2221 0.046 Uiso calc PR 0.417(4) A 2
H H211B 0.2244 -0.3505 0.2130 0.046 Uiso calc PR 0.417(4) A 2
H H211C 0.1647 -0.3481 0.1858 0.046 Uiso calc PR 0.417(4) A 2
C C212 0.22553(10) -0.29489(8) 0.16550(7) 0.0283(6) Uiso d PD 0.417(4) A 2
O O213 0.25011(14) -0.31324(12) 0.13371(9) 0.0459(8) Uiso d PD 0.417(4) A 2
O O214 0.2247(2) -0.24389(8) 0.17137(12) 0.0787(16) Uiso d PD 0.417(4) A 2
C C215 0.24943(19) -0.21952(18) 0.1340(2) 0.181(8) Uiso d PD 0.417(4) A 2
H H215A 0.2709 -0.2446 0.1161 0.217 Uiso calc PR 0.417(4) A 2
H H215B 0.2776 -0.1932 0.1433 0.217 Uiso calc PR 0.417(4) A 2
C C216 0.2004(2) -0.1955(2) 0.10705(15) 0.0490(11) Uiso d PD 0.417(4) A 2
H H216A 0.2172 -0.1794 0.0812 0.074 Uiso calc PR 0.417(4) A 2
H H216B 0.1801 -0.1700 0.1246 0.074 Uiso calc PR 0.417(4) A 2
H H216C 0.1725 -0.2217 0.0981 0.074 Uiso calc PR 0.417(4) A 2
C C301 0.0839(3) -0.35545(14) 0.02640(18) 0.0813(18) Uiso d PD 0.50 . .
H H301A 0.0735 -0.3884 0.0140 0.122 Uiso calc PR 0.50 . .
H H301B 0.0560 -0.3468 0.0494 0.122 Uiso calc PR 0.50 . .
H H301C 0.1236 -0.3570 0.0385 0.122 Uiso calc PR 0.50 . .
C C302 0.0817(3) -0.31514(11) -0.00918(13) 0.0606(11) Uiso d PD 0.50 . .
H H302A 0.0416 -0.3136 -0.0214 0.073 Uiso calc PR 0.50 . .
H H302B 0.1089 -0.3245 -0.0329 0.073 Uiso calc PR 0.50 . .
C C303 0.0986(2) -0.26322(11) 0.00876(11) 0.0584(11) Uiso d PD 0.50 . .
H H303A 0.0749 -0.2557 0.0349 0.070 Uiso calc PR 0.50 . .
H H303B 0.1404 -0.2634 0.0173 0.070 Uiso calc PR 0.50 . .
C C304 0.0882(2) -0.22238(11) -0.02552(13) 0.0632(12) Uiso d PD 0.50 . .
H H304A 0.1071 -0.2326 -0.0531 0.076 Uiso calc PR 0.50 . .
H H304B 0.0456 -0.2191 -0.0309 0.076 Uiso calc PR 0.50 . .
C C305 0.1127(3) -0.17133(13) -0.01122(16) 0.0795(17) Uiso d PD 0.50 . .
H H305A 0.1558 -0.1739 -0.0076 0.095 Uiso calc PR 0.50 . .
H H305B 0.0956 -0.1618 0.0172 0.095 Uiso calc PR 0.50 . .
C C306 0.0985(2) -0.13067(12) -0.04494(14) 0.0532(9) Uiso d PD 0.50 . .
H H306A 0.1148 -0.0982 -0.0354 0.080 Uiso calc PR 0.50 . .
H H306B 0.0559 -0.1276 -0.0480 0.080 Uiso calc PR 0.50 . .
H H306C 0.1157 -0.1401 -0.0730 0.080 Uiso calc PR 0.50 . .

loop_
_atom_site_aniso_label
_atom_site_aniso_U_11
_atom_site_aniso_U_22
_atom_site_aniso_U_33
_atom_site_aniso_U_12
_atom_site_aniso_U_13
_atom_site_aniso_U_23
C1A 0.0237(4) 0.0110(3) 0.0189(3) -0.0017(3) -0.0031(3) 0.0002(3)
C2A 0.0188(4) 0.0157(3) 0.0204(4) -0.0006(3) -0.0018(3) 0.0026(3)
C3A 0.0222(4) 0.0150(3) 0.0179(3) 0.0008(3) 0.0013(3) 0.0033(3)
C4A 0.0192(4) 0.0183(3) 0.0157(3) 0.0021(3) -0.0013(3) 0.0028(3)
C5A 0.0203(4) 0.0115(3) 0.0174(3) 0.0038(3) -0.0021(3) 0.0019(2)
C6A 0.0184(4) 0.0146(3) 0.0194(4) 0.0060(3) -0.0032(3) 0.0011(3)
C7A 0.0150(3) 0.0152(3) 0.0140(3) 0.0043(2) -0.0023(2) -0.0013(2)
C8A 0.0151(3) 0.0114(3) 0.0128(3) 0.0017(2) -0.0016(2) -0.0011(2)
C9A 0.0166(3) 0.0090(3) 0.0125(3) 0.0007(2) -0.0029(2) -0.0003(2)
C10A 0.0196(4) 0.0091(3) 0.0154(3) 0.0012(2) -0.0013(3) 0.0001(2)
C11A 0.0218(4) 0.0099(3) 0.0138(3) -0.0007(2) -0.0055(3) -0.0009(2)
C12A 0.0204(4) 0.0107(3) 0.0111(3) -0.0006(2) -0.0044(2) -0.0005(2)
C13A 0.0184(4) 0.0105(3) 0.0110(3) -0.0006(2) -0.0004(2) -0.0013(2)
C14A 0.0144(3) 0.0118(3) 0.0118(3) -0.0004(2) -0.0020(2) -0.0010(2)
C15A 0.0160(4) 0.0167(3) 0.0207(4) -0.0018(3) -0.0020(3) -0.0016(3)
C16A 0.0180(4) 0.0151(3) 0.0206(4) -0.0045(3) 0.0016(3) -0.0014(3)
C17A 0.0190(4) 0.0105(3) 0.0122(3) -0.0015(2) 0.0012(2) -0.0007(2)
C18A 0.0284(5) 0.0162(3) 0.0142(3) 0.0006(3) 0.0042(3) -0.0033(3)
C19A 0.0274(5) 0.0115(3) 0.0206(4) 0.0031(3) 0.0000(3) -0.0040(3)
C20A 0.0287(5) 0.0129(3) 0.0132(3) 0.0002(3) 0.0037(3) 0.0016(2)
C21A 0.0458(7) 0.0179(4) 0.0168(4) -0.0011(4) -0.0078(4) 0.0030(3)
C22A 0.0279(5) 0.0116(3) 0.0196(4) -0.0008(3) 0.0084(3) 0.0021(3)
C23A 0.0284(5) 0.0146(3) 0.0222(4) -0.0005(3) 0.0085(3) 0.0008(3)
C24A 0.0318(5) 0.0166(4) 0.0220(4) 0.0048(3) 0.0025(4) 0.0007(3)
S25A 0.03634(14) 0.01226(8) 0.02187(10) 0.00008(8) 0.00516(10) 0.00221(7)
O31A 0.0219(3) 0.0198(3) 0.0205(3) -0.0011(2) 0.0032(3) 0.0023(2)
C32A 0.0227(4) 0.0155(3) 0.0200(4) 0.0007(3) 0.0003(3) 0.0053(3)
O33A 0.0307(4) 0.0194(3) 0.0275(4) -0.0045(3) 0.0048(3) 0.0004(3)
C34A 0.0187(4) 0.0155(3) 0.0191(3) 0.0016(3) -0.0007(3) 0.0061(3)
C35A 0.0202(4) 0.0162(3) 0.0227(4) 0.0006(3) -0.0003(3) 0.0044(3)
C36A 0.0179(4) 0.0198(4) 0.0220(4) 0.0027(3) 0.0005(3) 0.0064(3)
C37A 0.0208(4) 0.0190(3) 0.0165(3) 0.0047(3) -0.0019(3) 0.0066(3)
C38A 0.0227(4) 0.0199(4) 0.0192(4) 0.0006(3) -0.0033(3) 0.0043(3)
C39A 0.0203(4) 0.0182(3) 0.0195(4) -0.0005(3) -0.0018(3) 0.0055(3)
N40A 0.0259(4) 0.0261(4) 0.0161(3) 0.0071(3) -0.0016(3) 0.0057(3)
O41A 0.0274(4) 0.0415(5) 0.0192(3) 0.0023(4) 0.0015(3) 0.0053(3)
O42A 0.0479(6) 0.0248(4) 0.0269(4) 0.0061(4) 0.0039(4) -0.0008(3)
O51A 0.0147(3) 0.0126(2) 0.0138(2) 0.00049(19) -0.0045(2) -0.00094(18)
C52A 0.0167(4) 0.0164(3) 0.0216(4) -0.0004(3) -0.0083(3) 0.0000(3)
O53A 0.0261(4) 0.0322(4) 0.0327(4) 0.0010(3) -0.0168(3) -0.0111(3)
C54A 0.0128(3) 0.0153(3) 0.0232(4) -0.0006(3) -0.0046(3) 0.0025(3)
C55A 0.0137(4) 0.0230(5) 0.0675(10) -0.0021(3) -0.0056(5) -0.0107(5)
C56A 0.0123(4) 0.0230(5) 0.0715(10) -0.0029(3) 0.0045(5) -0.0025(5)
C57A 0.0196(4) 0.0232(4) 0.0266(4) 0.0071(3) 0.0046(3) 0.0094(3)
C58A 0.0185(4) 0.0349(5) 0.0233(4) 0.0114(4) -0.0071(3) -0.0069(4)
C59A 0.0138(4) 0.0264(4) 0.0221(4) 0.0039(3) -0.0057(3) -0.0047(3)
N60A 0.0283(5) 0.0321(5) 0.0324(5) 0.0135(4) 0.0104(4) 0.0100(4)
O61A 0.0202(4) 0.0360(5) 0.0638(8) 0.0107(4) 0.0118(5) 0.0053(5)
C62A 0.0593(8) 0.0699(10) 0.0273(5) 0.0380(8) 0.0013(5) -0.0047(5)
O71A 0.0157(3) 0.0160(2) 0.0128(2) 0.0039(2) -0.0043(2) -0.00146(19)
C72A 0.0170(4) 0.0187(3) 0.0146(3) 0.0028(3) -0.0051(3) -0.0019(3)
O73A 0.0186(3) 0.0353(4) 0.0227(3) 0.0097(3) -0.0081(3) -0.0072(3)
C74A 0.0177(4) 0.0156(3) 0.0137(3) 0.0022(3) -0.0037(3) -0.0009(2)
C75A 0.0201(4) 0.0241(4) 0.0168(3) 0.0046(3) -0.0060(3) -0.0037(3)
C76A 0.0223(4) 0.0235(4) 0.0168(3) 0.0013(3) -0.0036(3) -0.0040(3)
C77A 0.0225(4) 0.0147(3) 0.0163(3) 0.0000(3) 0.0009(3) -0.0006(3)
C78A 0.0218(4) 0.0165(3) 0.0174(3) 0.0040(3) -0.0007(3) 0.0015(3)
C79A 0.0197(4) 0.0167(3) 0.0161(3) 0.0036(3) -0.0032(3) 0.0008(3)
N80A 0.0294(4) 0.0209(4) 0.0194(3) -0.0001(3) 0.0055(3) -0.0028(3)
O81A 0.0419(6) 0.0404(5) 0.0216(4) 0.0039(4) -0.0017(4) -0.0120(4)
C82A 0.0424(5) 0.0286(4) 0.0255(4) 0.0128(4) 0.0074(4) -0.0020(3)
C1B 0.0230(4) 0.0127(3) 0.0155(3) 0.0016(3) 0.0038(3) -0.0012(2)
C2B 0.0174(4) 0.0161(3) 0.0179(3) 0.0029(3) 0.0035(3) 0.0013(3)
C3B 0.0169(4) 0.0154(3) 0.0153(3) 0.0020(3) 0.0001(3) 0.0018(2)
C4B 0.0150(3) 0.0178(3) 0.0127(3) 0.0022(3) 0.0014(2) 0.0008(2)
C5B 0.0147(3) 0.0141(3) 0.0148(3) -0.0021(2) 0.0008(2) 0.0011(2)
C6B 0.0112(3) 0.0180(3) 0.0197(3) -0.0028(3) 0.0011(3) 0.0024(3)
C7B 0.0101(3) 0.0169(3) 0.0150(3) -0.0003(2) -0.0001(2) 0.0011(2)
C8B 0.0116(3) 0.0138(3) 0.0123(3) -0.0007(2) -0.0008(2) 0.0003(2)
C9B 0.0130(3) 0.0109(3) 0.0110(3) -0.0004(2) 0.0000(2) -0.0009(2)
C10B 0.0181(4) 0.0115(3) 0.0126(3) -0.0023(2) -0.0001(2) -0.0013(2)
C11B 0.0174(3) 0.0120(3) 0.0125(3) -0.0007(2) 0.0035(2) -0.0023(2)
C12B 0.0142(3) 0.0122(3) 0.0098(3) -0.0007(2) 0.0011(2) -0.0019(2)
C13B 0.0140(3) 0.0131(3) 0.0096(3) -0.0006(2) -0.0012(2) -0.0004(2)
C14B 0.0118(3) 0.0128(3) 0.0113(3) 0.0006(2) -0.0004(2) 0.0001(2)
C15B 0.0134(3) 0.0169(3) 0.0184(3) 0.0029(3) -0.0002(3) 0.0014(3)
C16B 0.0165(4) 0.0156(3) 0.0170(3) 0.0041(3) -0.0016(3) 0.0027(3)
C17B 0.0164(3) 0.0119(3) 0.0106(3) 0.0009(2) -0.0014(2) 0.0005(2)
C18B 0.0222(4) 0.0195(3) 0.0123(3) -0.0021(3) -0.0055(3) -0.0019(3)
C19B 0.0271(5) 0.0166(3) 0.0173(3) -0.0068(3) -0.0042(3) -0.0029(3)
C20B 0.0242(4) 0.0148(3) 0.0113(3) -0.0010(3) -0.0014(3) 0.0012(2)
C21B 0.0272(5) 0.0188(4) 0.0176(4) -0.0020(3) 0.0060(3) 0.0010(3)
C22B 0.0286(5) 0.0138(3) 0.0151(3) 0.0005(3) -0.0034(3) 0.0033(3)
C23B 0.0294(5) 0.0136(3) 0.0173(3) 0.0007(3) -0.0022(3) 0.0002(3)
C24B 0.0330(5) 0.0138(3) 0.0212(4) -0.0027(3) 0.0023(4) -0.0001(3)
S25B 0.03778(15) 0.01445(9) 0.02065(10) 0.00554(9) 0.00050(10) 0.00261(7)
O31B 0.0179(3) 0.0176(3) 0.0178(3) 0.0051(2) -0.0028(2) 0.0015(2)
C32B 0.0183(4) 0.0140(3) 0.0219(4) 0.0026(3) -0.0020(3) 0.0044(3)
O33B 0.0303(4) 0.0156(3) 0.0353(4) 0.0068(3) -0.0078(3) -0.0017(3)
C34B 0.0159(4) 0.0152(3) 0.0184(3) 0.0027(3) 0.0006(3) 0.0058(3)
C35B 0.0169(4) 0.0182(4) 0.0261(4) 0.0046(3) -0.0016(3) 0.0014(3)
C36B 0.0160(4) 0.0210(4) 0.0241(4) 0.0019(3) -0.0006(3) 0.0047(3)
C37B 0.0190(4) 0.0230(4) 0.0157(3) 0.0004(3) -0.0003(3) 0.0068(3)
C38B 0.0253(5) 0.0307(5) 0.0163(4) 0.0107(4) -0.0020(3) 0.0008(3)
C39B 0.0213(4) 0.0273(4) 0.0165(3) 0.0100(3) -0.0013(3) 0.0021(3)
N40B 0.0268(5) 0.0327(5) 0.0190(4) -0.0006(4) -0.0044(3) 0.0044(3)
O41B 0.0206(4) 0.0379(5) 0.0322(4) -0.0055(3) -0.0067(3) 0.0055(4)
O42B 0.0611(9) 0.0875(13) 0.0450(7) 0.0320(9) -0.0267(7) -0.0368(8)
O51B 0.0111(2) 0.0141(2) 0.0116(2) 0.00058(18) 0.00064(18) -0.00238(18)
C52B 0.0127(3) 0.0195(3) 0.0168(3) 0.0003(3) 0.0017(3) -0.0063(3)
O53B 0.0172(3) 0.0474(5) 0.0290(4) 0.0003(3) 0.0051(3) -0.0239(4)
C54B 0.0129(3) 0.0158(3) 0.0156(3) 0.0015(2) 0.0006(2) -0.0037(2)
C55B 0.0120(4) 0.0266(4) 0.0243(4) 0.0017(3) 0.0019(3) -0.0092(3)
C56B 0.0125(4) 0.0247(4) 0.0284(5) 0.0022(3) -0.0022(3) -0.0076(3)
C57B 0.0160(4) 0.0138(3) 0.0206(4) 0.0017(3) -0.0056(3) -0.0022(3)
C58B 0.0185(4) 0.0164(3) 0.0165(3) 0.0011(3) -0.0009(3) -0.0039(3)
C59B 0.0144(3) 0.0167(3) 0.0151(3) 0.0002(3) 0.0011(3) -0.0031(2)
N60B 0.0224(4) 0.0190(3) 0.0299(4) 0.0022(3) -0.0114(3) -0.0060(3)
O61B 0.0178(4) 0.0519(7) 0.0688(9) -0.0015(4) -0.0094(5) -0.0330(7)
O62B 0.0420(6) 0.0389(5) 0.0243(4) -0.0104(4) -0.0050(4) -0.0119(4)
O71B 0.0101(2) 0.0171(3) 0.0135(2) 0.00167(19) 0.00240(19) -0.00137(19)
C72B 0.0133(3) 0.0156(3) 0.0136(3) 0.0030(2) 0.0039(2) 0.0022(2)
O73B 0.0120(3) 0.0319(4) 0.0219(3) 0.0016(3) 0.0052(2) -0.0005(3)
C74B 0.0144(3) 0.0137(3) 0.0130(3) 0.0029(2) 0.0044(2) 0.0019(2)
C75B 0.0164(4) 0.0222(4) 0.0173(3) 0.0045(3) 0.0055(3) -0.0026(3)
C76B 0.0196(4) 0.0222(4) 0.0158(3) 0.0056(3) 0.0030(3) -0.0026(3)
C77B 0.0196(4) 0.0148(3) 0.0149(3) 0.0028(3) 0.0000(3) 0.0020(2)
C78B 0.0177(4) 0.0171(3) 0.0155(3) -0.0005(3) 0.0027(3) 0.0031(3)
C79B 0.0153(3) 0.0168(3) 0.0135(3) 0.0005(3) 0.0045(3) 0.0022(2)
N80B 0.0276(4) 0.0193(3) 0.0160(3) 0.0012(3) -0.0038(3) 0.0023(3)
O81B 0.0385(5) 0.0314(4) 0.0203(3) 0.0051(4) -0.0048(3) -0.0072(3)
O82B 0.0253(4) 0.0365(5) 0.0260(4) -0.0046(3) -0.0040(3) -0.0007(3)
C1C 0.0187(4) 0.0322(5) 0.0116(3) 0.0019(3) 0.0010(3) 0.0014(3)
C2C 0.0154(4) 0.0367(5) 0.0150(3) -0.0008(3) 0.0008(3) 0.0023(3)
C3C 0.0183(4) 0.0313(5) 0.0148(3) -0.0055(3) -0.0021(3) 0.0057(3)
C4C 0.0162(4) 0.0223(4) 0.0212(4) -0.0013(3) -0.0021(3) 0.0034(3)
C5C 0.0149(4) 0.0214(4) 0.0179(3) 0.0009(3) -0.0045(3) 0.0040(3)
C6C 0.0125(4) 0.0216(4) 0.0249(4) 0.0025(3) -0.0049(3) 0.0023(3)
C7C 0.0100(3) 0.0189(3) 0.0221(4) 0.0010(3) -0.0009(3) -0.0015(3)
C8C 0.0128(3) 0.0163(3) 0.0143(3) 0.0010(2) 0.0002(2) -0.0012(2)
C9C 0.0123(3) 0.0188(3) 0.0105(3) 0.0031(2) -0.0006(2) -0.0001(2)
C10C 0.0150(3) 0.0224(4) 0.0113(3) 0.0026(3) -0.0020(2) 0.0018(3)
C11C 0.0188(4) 0.0211(4) 0.0107(3) 0.0068(3) -0.0004(3) -0.0020(3)
C12C 0.0210(4) 0.0152(3) 0.0109(3) 0.0041(3) -0.0020(3) -0.0035(2)
C13C 0.0226(4) 0.0140(3) 0.0125(3) -0.0017(3) -0.0004(3) -0.0028(2)
C14C 0.0166(4) 0.0149(3) 0.0146(3) -0.0007(3) 0.0030(3) -0.0019(2)
C15C 0.0190(4) 0.0228(4) 0.0224(4) -0.0030(3) 0.0072(3) -0.0021(3)
C16C 0.0278(5) 0.0241(4) 0.0196(4) -0.0086(4) 0.0072(3) -0.0011(3)
C17C 0.0293(5) 0.0149(3) 0.0138(3) -0.0056(3) 0.0014(3) -0.0017(3)
C18C 0.0283(5) 0.0197(4) 0.0185(4) -0.0037(3) -0.0037(3) -0.0051(3)
C19C 0.0243(5) 0.0270(4) 0.0140(3) 0.0016(3) -0.0065(3) -0.0011(3)
C20C 0.0469(7) 0.0158(4) 0.0176(4) -0.0081(4) -0.0027(4) -0.0004(3)
C21C 0.0614(9) 0.0182(4) 0.0225(5) 0.0067(5) 0.0017(5) 0.0010(3)
C22C 0.0434(7) 0.0231(4) 0.0199(4) -0.0150(4) -0.0019(4) 0.0042(3)
C23C 0.0348(6) 0.0263(5) 0.0150(4) -0.0085(4) 0.0018(4) 0.0020(3)
C24C 0.0406(6) 0.0279(5) 0.0166(4) -0.0113(4) -0.0010(4) 0.0065(3)
S25C 0.03528(14) 0.02368(11) 0.01677(9) -0.00023(10) -0.00252(9) 0.00354(8)
O31C 0.0214(3) 0.0360(4) 0.0167(3) -0.0112(3) -0.0009(3) 0.0062(3)
C32C 0.0170(4) 0.0224(4) 0.0177(4) -0.0001(3) 0.0009(3) 0.0066(3)
O33C 0.0347(5) 0.0430(5) 0.0172(3) -0.0128(4) 0.0008(3) 0.0079(3)
C34C 0.0144(3) 0.0172(3) 0.0168(3) 0.0018(3) 0.0029(3) 0.0055(3)
C35C 0.0201(4) 0.0214(4) 0.0178(4) -0.0024(3) 0.0056(3) 0.0051(3)
C36C 0.0196(4) 0.0197(4) 0.0199(4) -0.0032(3) 0.0063(3) 0.0031(3)
C37C 0.0145(3) 0.0150(3) 0.0188(3) 0.0006(3) 0.0040(3) 0.0021(3)
C38C 0.0146(3) 0.0187(3) 0.0175(3) 0.0008(3) 0.0036(3) 0.0050(3)
C39C 0.0131(3) 0.0194(3) 0.0175(3) 0.0004(3) 0.0023(3) 0.0064(3)
N40C 0.0184(4) 0.0197(3) 0.0214(3) -0.0019(3) 0.0054(3) -0.0014(3)
O41C 0.0345(5) 0.0363(5) 0.0301(4) -0.0198(4) 0.0059(4) -0.0002(4)
O42C 0.0227(4) 0.0285(4) 0.0187(3) -0.0015(3) 0.0031(3) -0.0006(3)
O51C 0.0190(3) 0.0152(2) 0.0112(2) 0.0045(2) -0.0023(2) -0.00312(19)
C52C 0.0218(4) 0.0221(4) 0.0147(3) 0.0087(3) -0.0034(3) -0.0066(3)
O53C 0.0292(5) 0.0513(6) 0.0316(4) 0.0202(4) -0.0094(4) -0.0296(5)
C54C 0.0188(4) 0.0159(3) 0.0117(3) 0.0066(3) -0.0013(3) -0.0029(2)
C55C 0.0197(4) 0.0213(4) 0.0134(3) 0.0073(3) 0.0017(3) -0.0026(3)
C56C 0.0168(4) 0.0185(3) 0.0141(3) 0.0037(3) 0.0009(3) 0.0001(3)
C57C 0.0183(4) 0.0130(3) 0.0116(3) 0.0022(2) -0.0012(2) 0.0006(2)
C58C 0.0191(4) 0.0171(3) 0.0107(3) 0.0032(3) 0.0006(2) -0.0018(2)
C59C 0.0174(4) 0.0194(3) 0.0125(3) 0.0042(3) 0.0000(3) -0.0029(3)
N60C 0.0230(4) 0.0147(3) 0.0145(3) -0.0018(3) -0.0021(3) 0.0010(2)
O61C 0.0225(4) 0.0342(4) 0.0293(4) -0.0073(3) -0.0018(3) -0.0044(3)
O62C 0.0311(4) 0.0214(3) 0.0159(3) 0.0020(3) -0.0021(3) -0.0050(2)
O71C 0.0110(3) 0.0192(3) 0.0213(3) 0.0019(2) 0.0017(2) -0.0041(2)
C72C 0.0131(3) 0.0123(3) 0.0232(4) 0.0025(2) 0.0028(3) 0.0001(3)
O73C 0.0117(3) 0.0251(4) 0.0407(5) 0.0019(2) 0.0042(3) -0.0093(3)
C74C 0.0142(3) 0.0122(3) 0.0205(4) 0.0020(2) 0.0038(3) 0.0004(3)
C75C 0.0171(4) 0.0206(4) 0.0278(5) 0.0023(3) 0.0061(3) -0.0061(3)
C76C 0.0222(4) 0.0208(4) 0.0275(5) 0.0013(3) 0.0058(4) -0.0067(3)
C77C 0.0215(4) 0.0144(3) 0.0230(4) -0.0005(3) 0.0007(3) -0.0011(3)
C78C 0.0165(4) 0.0244(4) 0.0257(4) -0.0008(3) 0.0021(3) -0.0030(3)
C79C 0.0141(4) 0.0251(4) 0.0242(4) -0.0001(3) 0.0036(3) -0.0050(3)
N80C 0.0298(5) 0.0226(4) 0.0292(5) -0.0031(3) -0.0021(4) -0.0051(3)
O81C 0.0400(6) 0.0638(9) 0.0531(8) -0.0040(6) 0.0018(6) -0.0390(7)
O82C 0.0275(4) 0.0251(4) 0.0420(5) -0.0027(3) -0.0079(4) -0.0048(4)
C1D 0.0210(4) 0.0235(4) 0.0132(3) 0.0039(3) 0.0004(3) -0.0006(3)
C2D 0.0177(4) 0.0238(4) 0.0166(3) 0.0048(3) 0.0006(3) 0.0006(3)
C3D 0.0209(4) 0.0214(4) 0.0165(3) 0.0078(3) 0.0045(3) 0.0027(3)
C4D 0.0185(4) 0.0161(3) 0.0222(4) 0.0044(3) 0.0045(3) 0.0014(3)
C5D 0.0187(4) 0.0160(3) 0.0178(3) 0.0036(3) 0.0071(3) 0.0032(3)
C6D 0.0170(4) 0.0150(3) 0.0247(4) 0.0005(3) 0.0090(3) 0.0045(3)
C7D 0.0125(3) 0.0123(3) 0.0224(4) -0.0006(2) 0.0059(3) 0.0002(3)
C8D 0.0105(3) 0.0118(3) 0.0172(3) 0.0002(2) 0.0037(2) 0.0003(2)
C9D 0.0112(3) 0.0136(3) 0.0129(3) 0.0003(2) 0.0037(2) -0.0005(2)
C10D 0.0178(4) 0.0170(3) 0.0127(3) 0.0030(3) 0.0052(3) 0.0006(2)
C11D 0.0135(3) 0.0159(3) 0.0116(3) -0.0025(2) 0.0011(2) -0.0014(2)
C12D 0.0108(3) 0.0129(3) 0.0117(3) -0.0021(2) 0.0017(2) -0.0025(2)
C13D 0.0103(3) 0.0108(3) 0.0139(3) -0.0006(2) 0.0005(2) -0.0017(2)
C14D 0.0098(3) 0.0110(3) 0.0178(3) -0.0011(2) 0.0005(2) -0.0014(2)
C15D 0.0115(3) 0.0161(3) 0.0276(4) -0.0028(3) -0.0035(3) 0.0006(3)
C16D 0.0139(4) 0.0175(3) 0.0226(4) 0.0002(3) -0.0056(3) -0.0009(3)
C17D 0.0132(3) 0.0127(3) 0.0150(3) 0.0002(2) -0.0011(2) -0.0016(2)
C18D 0.0159(4) 0.0134(3) 0.0189(3) 0.0013(2) 0.0043(3) -0.0029(3)
C19D 0.0265(5) 0.0210(4) 0.0163(3) 0.0039(3) 0.0105(3) -0.0010(3)
C20D 0.0223(4) 0.0128(3) 0.0176(3) 0.0012(3) -0.0004(3) 0.0006(3)
C21D 0.0285(5) 0.0172(4) 0.0227(4) -0.0060(3) -0.0002(4) 0.0019(3)
C22D 0.0288(5) 0.0194(4) 0.0196(4) 0.0050(3) -0.0032(3) 0.0025(3)
C23D 0.0353(6) 0.0250(4) 0.0159(4) 0.0053(4) -0.0018(4) 0.0029(3)
C24D 0.0527(8) 0.0323(6) 0.0194(4) 0.0131(6) -0.0067(5) 0.0045(4)
S25D 0.0607(2) 0.02159(11) 0.01541(10) -0.00607(12) -0.00009(11) 0.00603(8)
O31D 0.0233(3) 0.0235(3) 0.0170(3) 0.0117(3) 0.0024(2) 0.0027(2)
C32D 0.0177(4) 0.0210(4) 0.0197(4) 0.0055(3) -0.0020(3) 0.0004(3)
O33D 0.0382(5) 0.0464(6) 0.0217(4) 0.0217(5) -0.0115(4) -0.0095(4)
C34D 0.0130(3) 0.0152(3) 0.0181(3) 0.0022(2) -0.0026(3) 0.0013(3)
C35D 0.0184(4) 0.0207(4) 0.0218(4) 0.0057(3) -0.0091(3) -0.0038(3)
C36D 0.0174(4) 0.0198(4) 0.0219(4) 0.0057(3) -0.0087(3) -0.0030(3)
C37D 0.0142(3) 0.0133(3) 0.0186(3) 0.0014(2) -0.0022(3) 0.0007(2)
C38D 0.0179(4) 0.0181(3) 0.0164(3) 0.0039(3) -0.0035(3) 0.0029(3)
C39D 0.0155(4) 0.0183(3) 0.0173(3) 0.0040(3) -0.0025(3) 0.0037(3)
N40D 0.0229(4) 0.0194(3) 0.0224(4) 0.0065(3) -0.0044(3) -0.0017(3)
O41D 0.0518(7) 0.0401(5) 0.0292(4) 0.0324(5) -0.0152(4) -0.0074(4)
O42D 0.0470(6) 0.0304(4) 0.0207(4) 0.0169(4) 0.0009(4) -0.0002(3)
O51D 0.0096(2) 0.0153(2) 0.0125(2) -0.00187(18) 0.00210(18) -0.00295(18)
C52D 0.0112(3) 0.0210(4) 0.0184(3) -0.0040(3) 0.0030(3) -0.0075(3)
O53D 0.0169(4) 0.0467(6) 0.0480(6) -0.0150(4) 0.0119(4) -0.0352(5)
C54D 0.0101(3) 0.0158(3) 0.0138(3) -0.0016(2) 0.0005(2) -0.0028(2)
C55D 0.0113(3) 0.0228(4) 0.0181(3) -0.0036(3) 0.0022(3) -0.0079(3)
C56D 0.0110(3) 0.0223(4) 0.0171(3) -0.0006(3) 0.0013(3) -0.0056(3)
C57D 0.0134(3) 0.0144(3) 0.0134(3) 0.0028(2) -0.0004(2) -0.0015(2)
C58D 0.0140(3) 0.0131(3) 0.0153(3) 0.0002(2) -0.0014(2) -0.0017(2)
C59D 0.0114(3) 0.0146(3) 0.0154(3) -0.0015(2) -0.0003(2) -0.0019(2)
N60D 0.0175(3) 0.0176(3) 0.0154(3) 0.0050(2) -0.0001(2) -0.0022(2)
O61D 0.0170(3) 0.0364(4) 0.0266(4) 0.0060(3) 0.0027(3) -0.0103(3)
O62D 0.0260(4) 0.0230(3) 0.0241(3) 0.0019(3) -0.0011(3) -0.0109(3)
O71D 0.0123(3) 0.0130(2) 0.0226(3) -0.00135(19) 0.0031(2) -0.0028(2)
C72D 0.0129(3) 0.0129(3) 0.0186(3) -0.0002(2) -0.0006(3) 0.0029(2)
O73D 0.0132(3) 0.0253(3) 0.0275(4) -0.0038(2) 0.0000(3) -0.0016(3)
C74D 0.0146(3) 0.0138(3) 0.0168(3) 0.0002(2) -0.0013(3) 0.0026(2)
C75D 0.0157(4) 0.0232(4) 0.0224(4) 0.0017(3) -0.0051(3) -0.0038(3)
C76D 0.0220(4) 0.0248(4) 0.0211(4) 0.0041(3) -0.0064(3) -0.0044(3)
C77D 0.0241(4) 0.0162(3) 0.0160(3) 0.0047(3) 0.0000(3) 0.0023(3)
C78D 0.0198(4) 0.0176(3) 0.0233(4) -0.0030(3) 0.0052(3) -0.0006(3)
C79D 0.0174(4) 0.0168(3) 0.0213(4) -0.0043(3) 0.0031(3) -0.0016(3)
N80D 0.0323(5) 0.0191(3) 0.0184(3) 0.0078(3) 0.0018(3) 0.0019(3)
O81D 0.0440(6) 0.0321(4) 0.0234(4) 0.0133(4) -0.0041(4) -0.0079(3)
O82D 0.0319(5) 0.0317(4) 0.0303(4) 0.0051(4) 0.0105(4) -0.0007(3)
C101 0.0252(5) 0.0211(4) 0.0339(5) -0.0008(4) 0.0011(4) -0.0011(4)
C102 0.0172(4) 0.0201(4) 0.0251(4) -0.0012(3) -0.0022(3) 0.0043(3)
O103 0.0228(4) 0.0334(5) 0.0741(9) 0.0032(4) -0.0197(5) -0.0050(5)
O104 0.0145(3) 0.0159(3) 0.0418(5) 0.0009(2) -0.0022(3) -0.0001(3)
C105 0.0178(4) 0.0153(4) 0.0538(8) -0.0008(3) 0.0093(5) 0.0026(4)
C106 0.0172(4) 0.0218(4) 0.0537(8) -0.0041(3) 0.0052(5) -0.0001(5)

loop_
_atom_type_symbol
_atom_type_description
_atom_type_scat_dispersion_real
_atom_type_scat_dispersion_imag
_atom_type_scat_source
C C -0.0044 0.0011 'International Tables Vol C Tables 4.2.6.8 and 6.1.1.4'
H H 0.0000 0.0000 'International Tables Vol C Tables 4.2.6.8 and 6.1.1.4'
N N -0.0044 0.0022 'International Tables Vol C Tables 4.2.6.8 and 6.1.1.4'
O O -0.0030 0.0040 'International Tables Vol C Tables 4.2.6.8 and 6.1.1.4'
S S 0.0635 0.0851 'International Tables Vol C Tables 4.2.6.8 and 6.1.1.4'

loop_
_geom_angle_atom_site_label_1
_geom_angle_atom_site_label_2
_geom_angle_atom_site_label_3
_geom_angle_site_symmetry_1
_geom_angle_site_symmetry_3
_geom_angle
_geom_angle_publ_flag
C2A C1A C10A . . 114.14(9) ?
C2A C1A H1A1 . . 108.7 ?
C10A C1A H1A1 . . 108.7 ?
C2A C1A H1A2 . . 108.7 ?
C10A C1A H1A2 . . 108.7 ?
H1A1 C1A H1A2 . . 107.6 ?
C3A C2A C1A . . 109.45(11) ?
C3A C2A H2A1 . . 109.8 ?
C1A C2A H2A1 . . 109.8 ?
C3A C2A H2A2 . . 109.8 ?
C1A C2A H2A2 . . 109.8 ?
H2A1 C2A H2A2 . . 108.2 ?
O31A C3A C4A . . 105.55(9) ?
O31A C3A C2A . . 110.72(10) ?
C4A C3A C2A . . 111.70(8) ?
O31A C3A H3A1 . . 109.6 ?
C4A C3A H3A1 . . 109.6 ?
C2A C3A H3A1 . . 109.6 ?
C3A C4A C5A . . 111.52(9) ?
C3A C4A H4A1 . . 109.3 ?
C5A C4A H4A1 . . 109.3 ?
C3A C4A H4A2 . . 109.3 ?
C5A C4A H4A2 . . 109.3 ?
H4A1 C4A H4A2 . . 108.0 ?
C6A C5A C4A . . 112.20(9) ?
C6A C5A C10A . . 111.29(8) ?
C4A C5A C10A . . 112.67(10) ?
C6A C5A H5A1 . . 106.7 ?
C4A C5A H5A1 . . 106.7 ?
C10A C5A H5A1 . . 106.7 ?
C7A C6A C5A . . 114.72(8) ?
C7A C6A H6A1 . . 108.6 ?
C5A C6A H6A1 . . 108.6 ?
C7A C6A H6A2 . . 108.6 ?
C5A C6A H6A2 . . 108.6 ?
H6A1 C6A H6A2 . . 107.6 ?
O71A C7A C6A . . 110.02(9) ?
O71A C7A C8A . . 108.44(9) ?
C6A C7A C8A . . 113.09(8) ?
O71A C7A H7A1 . . 108.4 ?
C6A C7A H7A1 . . 108.4 ?
C8A C7A H7A1 . . 108.4 ?
C7A C8A C14A . . 113.96(7) ?
C7A C8A C9A . . 113.31(8) ?
C14A C8A C9A . . 108.50(7) ?
C7A C8A H8A1 . . 106.9 ?
C14A C8A H8A1 . . 106.9 ?
C9A C8A H8A1 . . 106.9 ?
C11A C9A C8A . . 110.50(8) ?
C11A C9A C10A . . 112.06(7) ?
C8A C9A C10A . . 112.28(7) ?
C11A C9A H9A1 . . 107.2 ?
C8A C9A H9A1 . . 107.2 ?
C10A C9A H9A1 . . 107.2 ?
C19A C10A C1A . . 106.58(9) ?
C19A C10A C5A . . 109.70(10) ?
C1A C10A C5A . . 107.98(8) ?
C19A C10A C9A . . 111.75(8) ?
C1A C10A C9A . . 112.36(8) ?
C5A C10A C9A . . 108.39(7) ?
C12A C11A C9A . . 115.53(7) ?
C12A C11A H11A1 . . 108.4 ?
C9A C11A H11A1 . . 108.4 ?
C12A C11A H11A2 . . 108.4 ?
C9A C11A H11A2 . . 108.4 ?
H11A1 C11A H11A2 . . 107.5 ?
O51A C12A C11A . . 110.15(9) ?
O51A C12A C13A . . 107.55(8) ?
C11A C12A C13A . . 112.33(8) ?
O51A C12A H12A1 . . 108.9 ?
C11A C12A H12A1 . . 108.9 ?
C13A C12A H12A1 . . 108.9 ?
C12A C13A C18A . . 108.91(9) ?
C12A C13A C14A . . 108.25(7) ?
C18A C13A C14A . . 112.69(10) ?
C12A C13A C17A . . 116.06(8) ?
C18A C13A C17A . . 110.34(8) ?
C14A C13A C17A . . 100.45(7) ?
C8A C14A C15A . . 119.69(9) ?
C8A C14A C13A . . 112.85(7) ?
C15A C14A C13A . . 103.62(8) ?
C8A C14A H14A1 . . 106.6 ?
C15A C14A H14A1 . . 106.6 ?
C13A C14A H14A1 . . 106.6 ?
C14A C15A C16A . . 103.80(9) ?
C14A C15A H15A1 . . 111.0 ?
C16A C15A H15A1 . . 111.0 ?
C14A C15A H15A2 . . 111.0 ?
C16A C15A H15A2 . . 111.0 ?
H15A1 C15A H15A2 . . 109.0 ?
C15A C16A C17A . . 107.11(8) ?
C15A C16A H16A1 . . 110.3 ?
C17A C16A H16A1 . . 110.3 ?
C15A C16A H16A2 . . 110.3 ?
C17A C16A H16A2 . . 110.3 ?
H16A1 C16A H16A2 . . 108.5 ?
C20A C17A C13A . . 119.07(8) ?
C20A C17A C16A . . 112.51(8) ?
C13A C17A C16A . . 102.90(7) ?
C20A C17A H17A1 . . 107.2 ?
C13A C17A H17A1 . . 107.2 ?
C16A C17A H17A1 . . 107.2 ?
C13A C18A H18A1 . . 109.5 ?
C13A C18A H18A2 . . 109.5 ?
H18A1 C18A H18A2 . . 109.5 ?
C13A C18A H18A3 . . 109.5 ?
H18A1 C18A H18A3 . . 109.5 ?
H18A2 C18A H18A3 . . 109.5 ?
C10A C19A H19A1 . . 109.5 ?
C10A C19A H19A2 . . 109.5 ?
H19A1 C19A H19A2 . . 109.5 ?
C10A C19A H19A3 . . 109.5 ?
H19A1 C19A H19A3 . . 109.5 ?
H19A2 C19A H19A3 . . 109.5 ?
C21A C20A C17A . . 114.83(9) ?
C21A C20A C22A . . 109.53(9) ?
C17A C20A C22A . . 110.30(9) ?
C21A C20A H20A1 . . 107.3 ?
C17A C20A H20A1 . . 107.3 ?
C22A C20A H20A1 . . 107.3 ?
C20A C21A H21A1 . . 109.5 ?
C20A C21A H21A2 . . 109.5 ?
H21A1 C21A H21A2 . . 109.5 ?
C20A C21A H21A3 . . 109.5 ?
H21A1 C21A H21A3 . . 109.5 ?
H21A2 C21A H21A3 . . 109.5 ?
C23A C22A C20A . . 114.61(8) ?
C23A C22A H22A1 . . 108.6 ?
C20A C22A H22A1 . . 108.6 ?
C23A C22A H22A2 . . 108.6 ?
C20A C22A H22A2 . . 108.6 ?
H22A1 C22A H22A2 . . 107.6 ?
C24A C23A C22A . . 113.56(9) ?
C24A C23A H23A1 . . 108.9 ?
C22A C23A H23A1 . . 108.9 ?
C24A C23A H23A2 . . 108.9 ?
C22A C23A H23A2 . . 108.9 ?
H23A1 C23A H23A2 . . 107.7 ?
C23A C24A S25A . . 115.45(10) ?
C23A C24A H24A1 . . 108.4 ?
S25A C24A H24A1 . . 108.4 ?
C23A C24A H24A2 . . 108.4 ?
S25A C24A H24A2 . . 108.4 ?
H24A1 C24A H24A2 . . 107.5 ?
C24A S25A S25B . . 103.11(6) ?
C32A O31A C3A . . 116.21(9) ?
O33A C32A O31A . . 124.66(11) ?
O33A C32A C34A . . 122.71(11) ?
O31A C32A C34A . . 112.63(10) ?
C35A C34A C39A . . 120.46(10) ?
C35A C34A C32A . . 117.08(10) ?
C39A C34A C32A . . 122.46(10) ?
C36A C35A C34A . . 120.46(11) ?
C36A C35A H35A1 . . 119.8 ?
C34A C35A H35A1 . . 119.8 ?
C37A C36A C35A . . 117.93(11) ?
C37A C36A H36A1 . . 121.0 ?
C35A C36A H36A1 . . 121.0 ?
C36A C37A C38A . . 123.20(11) ?
C36A C37A N40A . . 118.18(11) ?
C38A C37A N40A . . 118.62(11) ?
C37A C38A C39A . . 118.24(11) ?
C37A C38A H38A1 . . 120.9 ?
C39A C38A H38A1 . . 120.9 ?
C38A C39A C34A . . 119.70(11) ?
C38A C39A H39A1 . . 120.2 ?
C34A C39A H39A1 . . 120.2 ?
O41A N40A O42A . . 124.46(12) ?
O41A N40A C37A . . 118.10(12) ?
O42A N40A C37A . . 117.44(11) ?
C52A O51A C12A . . 116.93(9) ?
O53A C52A O51A . . 124.81(11) ?
O53A C52A C54A . . 123.50(11) ?
O51A C52A C54A . . 111.68(9) ?
C55A C54A C59A . . 119.89(11) ?
C55A C54A C52A . . 118.49(10) ?
C59A C54A C52A . . 121.62(10) ?
C56A C55A C54A . . 120.32(13) ?
C56A C55A H55A1 . . 119.8 ?
C54A C55A H55A1 . . 119.8 ?
C57A C56A C55A . . 118.62(12) ?
C57A C56A H56A1 . . 120.7 ?
C55A C56A H56A1 . . 120.7 ?
C56A C57A C58A . . 122.31(12) ?
C56A C57A N60A . . 119.81(13) ?
C58A C57A N60A . . 117.81(13) ?
C57A C58A C59A . . 118.44(12) ?
C57A C58A H58A1 . . 120.8 ?
C59A C58A H58A1 . . 120.8 ?
C58A C59A C54A . . 120.20(11) ?
C58A C59A H59A1 . . 119.9 ?
C54A C59A H59A1 . . 119.9 ?
C62A N60A O61A . . 125.17(14) ?
C62A N60A C57A . . 117.71(13) ?
O61A N60A C57A . . 117.12(14) ?
C72A O71A C7A . . 114.66(9) ?
O73A C72A O71A . . 124.60(10) ?
O73A C72A C74A . . 122.69(9) ?
O71A C72A C74A . . 112.70(10) ?
C79A C74A C75A . . 120.42(9) ?
C79A C74A C72A . . 122.62(9) ?
C75A C74A C72A . . 116.92(10) ?
C76A C75A C74A . . 120.83(11) ?
C76A C75A H75A1 . . 119.6 ?
C74A C75A H75A1 . . 119.6 ?
C75A C76A C77A . . 117.60(10) ?
C75A C76A H76A1 . . 121.2 ?
C77A C76A H76A1 . . 121.2 ?
C78A C77A C76A . . 122.86(10) ?
C78A C77A N80A . . 118.28(11) ?
C76A C77A N80A . . 118.83(10) ?
C77A C78A C79A . . 119.02(11) ?
C77A C78A H78A1 . . 120.5 ?
C79A C78A H78A1 . . 120.5 ?
C74A C79A C78A . . 119.16(9) ?
C74A C79A H79A1 . . 120.4 ?
C78A C79A H79A1 . . 120.4 ?
O81A N80A C82A . . 124.05(11) ?
O81A N80A C77A . . 118.34(12) ?
C82A N80A C77A . . 117.60(11) ?
C2B C1B C10B . . 114.75(8) ?
C2B C1B H1B1 . . 108.6 ?
C10B C1B H1B1 . . 108.6 ?
C2B C1B H1B2 . . 108.6 ?
C10B C1B H1B2 . . 108.6 ?
H1B1 C1B H1B2 . . 107.6 ?
C3B C2B C1B . . 108.82(11) ?
C3B C2B H2B1 . . 109.9 ?
C1B C2B H2B1 . . 109.9 ?
C3B C2B H2B2 . . 109.9 ?
C1B C2B H2B2 . . 109.9 ?
H2B1 C2B H2B2 . . 108.3 ?
O31B C3B C2B . . 110.92(10) ?
O31B C3B C4B . . 104.93(9) ?
C2B C3B C4B . . 111.29(8) ?
O31B C3B H3B1 . . 109.9 ?
C2B C3B H3B1 . . 109.9 ?
C4B C3B H3B1 . . 109.9 ?
C3B C4B C5B . . 112.08(9) ?
C3B C4B H4B1 . . 109.2 ?
C5B C4B H4B1 . . 109.2 ?
C3B C4B H4B2 . . 109.2 ?
C5B C4B H4B2 . . 109.2 ?
H4B1 C4B H4B2 . . 107.9 ?
C6B C5B C4B . . 111.52(9) ?
C6B C5B C10B . . 111.87(8) ?
C4B C5B C10B . . 112.70(10) ?
C6B C5B H5B1 . . 106.8 ?
C4B C5B H5B1 . . 106.8 ?
C10B C5B H5B1 . . 106.8 ?
C7B C6B C5B . . 114.58(9) ?
C7B C6B H6B1 . . 108.6 ?
C5B C6B H6B1 . . 108.6 ?
C7B C6B H6B2 . . 108.6 ?
C5B C6B H6B2 . . 108.6 ?
H6B1 C6B H6B2 . . 107.6 ?
O71B C7B C6B . . 110.40(8) ?
O71B C7B C8B . . 106.52(9) ?
C6B C7B C8B . . 113.67(7) ?
O71B C7B H7B1 . . 108.7 ?
C6B C7B H7B1 . . 108.7 ?
C8B C7B H7B1 . . 108.7 ?
C14B C8B C7B . . 111.68(7) ?
C14B C8B C9B . . 110.21(9) ?
C7B C8B C9B . . 111.02(8) ?
C14B C8B H8B1 . . 107.9 ?
C7B C8B H8B1 . . 107.9 ?
C9B C8B H8B1 . . 107.9 ?
C11B C9B C8B . . 111.59(8) ?
C11B C9B C10B . . 113.28(7) ?
C8B C9B C10B . . 110.87(9) ?
C11B C9B H9B1 . . 106.9 ?
C8B C9B H9B1 . . 106.9 ?
C10B C9B H9B1 . . 106.9 ?
C1B C10B C19B . . 105.93(9) ?
C1B C10B C5B . . 107.81(8) ?
C19B C10B C5B . . 109.74(10) ?
C1B C10B C9B . . 112.71(9) ?
C19B C10B C9B . . 111.86(8) ?
C5B C10B C9B . . 108.68(7) ?
C12B C11B C9B . . 114.90(7) ?
C12B C11B H11B1 . . 108.5 ?
C9B C11B H11B1 . . 108.5 ?
C12B C11B H11B2 . . 108.5 ?
C9B C11B H11B2 . . 108.5 ?
H11B1 C11B H11B2 . . 107.5 ?
O51B C12B C11B . . 109.49(8) ?
O51B C12B C13B . . 107.72(8) ?
C11B C12B C13B . . 112.41(8) ?
O51B C12B H12B1 . . 109.1 ?
C11B C12B H12B1 . . 109.1 ?
C13B C12B H12B1 . . 109.1 ?
C12B C13B C18B . . 107.87(8) ?
C12B C13B C14B . . 108.11(8) ?
C18B C13B C14B . . 113.08(10) ?
C12B C13B C17B . . 118.04(8) ?
C18B C13B C17B . . 110.11(7) ?
C14B C13B C17B . . 99.58(7) ?
C8B C14B C15B . . 118.19(9) ?
C8B C14B C13B . . 113.85(7) ?
C15B C14B C13B . . 104.19(8) ?
C8B C14B H14B1 . . 106.6 ?
C15B C14B H14B1 . . 106.6 ?
C13B C14B H14B1 . . 106.6 ?
C14B C15B C16B . . 103.75(10) ?
C14B C15B H15B1 . . 111.0 ?
C16B C15B H15B1 . . 111.0 ?
C14B C15B H15B2 . . 111.0 ?
C16B C15B H15B2 . . 111.0 ?
H15B1 C15B H15B2 . . 109.0 ?
C15B C16B C17B . . 107.02(8) ?
C15B C16B H16B1 . . 110.3 ?
C17B C16B H16B1 . . 110.3 ?
C15B C16B H16B2 . . 110.3 ?
C17B C16B H16B2 . . 110.3 ?
H16B1 C16B H16B2 . . 108.6 ?
C20B C17B C16B . . 112.37(8) ?
C20B C17B C13B . . 119.07(8) ?
C16B C17B C13B . . 102.62(7) ?
C20B C17B H17B1 . . 107.4 ?
C16B C17B H17B1 . . 107.4 ?
C13B C17B H17B1 . . 107.4 ?
C13B C18B H18B1 . . 109.5 ?
C13B C18B H18B2 . . 109.5 ?
H18B1 C18B H18B2 . . 109.5 ?
C13B C18B H18B3 . . 109.5 ?
H18B1 C18B H18B3 . . 109.5 ?
H18B2 C18B H18B3 . . 109.5 ?
C10B C19B H19B1 . . 109.5 ?
C10B C19B H19B2 . . 109.5 ?
H19B1 C19B H19B2 . . 109.5 ?
C10B C19B H19B3 . . 109.5 ?
H19B1 C19B H19B3 . . 109.5 ?
H19B2 C19B H19B3 . . 109.5 ?
C21B C20B C17B . . 112.43(8) ?
C21B C20B C22B . . 110.36(9) ?
C17B C20B C22B . . 111.56(9) ?
C21B C20B H20B1 . . 107.4 ?
C17B C20B H20B1 . . 107.4 ?
C22B C20B H20B1 . . 107.4 ?
C20B C21B H21B1 . . 109.5 ?
C20B C21B H21B2 . . 109.5 ?
H21B1 C21B H21B2 . . 109.5 ?
C20B C21B H21B3 . . 109.5 ?
H21B1 C21B H21B3 . . 109.5 ?
H21B2 C21B H21B3 . . 109.5 ?
C23B C22B C20B . . 114.70(8) ?
C23B C22B H22B1 . . 108.6 ?
C20B C22B H22B1 . . 108.6 ?
C23B C22B H22B2 . . 108.6 ?
C20B C22B H22B2 . . 108.6 ?
H22B1 C22B H22B2 . . 107.6 ?
C24B C23B C22B . . 113.25(9) ?
C24B C23B H23B1 . . 108.9 ?
C22B C23B H23B1 . . 108.9 ?
C24B C23B H23B2 . . 108.9 ?
C22B C23B H23B2 . . 108.9 ?
H23B1 C23B H23B2 . . 107.7 ?
C23B C24B S25B . . 115.74(9) ?
C23B C24B H24B1 . . 108.3 ?
S25B C24B H24B1 . . 108.3 ?
C23B C24B H24B2 . . 108.3 ?
S25B C24B H24B2 . . 108.3 ?
H24B1 C24B H24B2 . . 107.4 ?
C24B S25B S25A . . 103.22(5) ?
C32B O31B C3B . . 117.32(9) ?
O33B C32B O31B . . 125.14(11) ?
O33B C32B C34B . . 123.48(10) ?
O31B C32B C34B . . 111.38(10) ?
C35B C34B C39B . . 120.07(10) ?
C35B C34B C32B . . 118.28(10) ?
C39B C34B C32B . . 121.64(10) ?
C36B C35B C34B . . 120.50(10) ?
C36B C35B H35B1 . . 119.7 ?
C34B C35B H35B1 . . 119.7 ?
C37B C36B C35B . . 118.06(11) ?
C37B C36B H36B1 . . 121.0 ?
C35B C36B H36B1 . . 121.0 ?
C36B C37B C38B . . 123.15(11) ?
C36B C37B N40B . . 118.84(11) ?
C38B C37B N40B . . 118.01(11) ?
C37B C38B C39B . . 118.08(11) ?
C37B C38B H38B1 . . 121.0 ?
C39B C38B H38B1 . . 121.0 ?
C38B C39B C34B . . 120.14(11) ?
C38B C39B H39B1 . . 119.9 ?
C34B C39B H39B1 . . 119.9 ?
O41B N40B O42B . . 124.11(13) ?
O41B N40B C37B . . 118.62(12) ?
O42B N40B C37B . . 117.26(13) ?
C52B O51B C12B . . 116.73(8) ?
O53B C52B O51B . . 124.68(9) ?
O53B C52B C54B . . 123.20(11) ?
O51B C52B C54B . . 112.10(8) ?
C59B C54B C55B . . 120.46(9) ?
C59B C54B C52B . . 121.58(10) ?
C55B C54B C52B . . 117.94(9) ?
C56B C55B C54B . . 119.89(10) ?
C56B C55B H55B1 . . 120.1 ?
C54B C55B H55B1 . . 120.1 ?
C57B C56B C55B . . 118.29(11) ?
C57B C56B H56B1 . . 120.9 ?
C55B C56B H56B1 . . 120.9 ?
C56B C57B C58B . . 123.01(9) ?
C56B C57B N60B . . 119.28(11) ?
C58B C57B N60B . . 117.69(10) ?
C57B C58B C59B . . 118.40(9) ?
C57B C58B H58B1 . . 120.8 ?
C59B C58B H58B1 . . 120.8 ?
C54B C59B C58B . . 119.88(10) ?
C54B C59B H59B1 . . 120.1 ?
C58B C59B H59B1 . . 120.1 ?
O61B N60B O62B . . 124.39(11) ?
O61B N60B C57B . . 117.81(12) ?
O62B N60B C57B . . 117.79(12) ?
C72B O71B C7B . . 116.59(9) ?
O73B C72B O71B . . 124.85(10) ?
O73B C72B C74B . . 123.41(9) ?
O71B C72B C74B . . 111.75(10) ?
C75B C74B C79B . . 120.57(9) ?
C75B C74B C72B . . 117.38(10) ?
C79B C74B C72B . . 122.06(9) ?
C76B C75B C74B . . 120.64(11) ?
C76B C75B H75B1 . . 119.7 ?
C74B C75B H75B1 . . 119.7 ?
C77B C76B C75B . . 117.86(10) ?
C77B C76B H76B1 . . 121.1 ?
C75B C76B H76B1 . . 121.1 ?
C76B C77B C78B . . 122.93(9) ?
C76B C77B N80B . . 118.70(10) ?
C78B C77B N80B . . 118.37(11) ?
C77B C78B C79B . . 118.61(11) ?
C77B C78B H78B1 . . 120.7 ?
C79B C78B H78B1 . . 120.7 ?
C78B C79B C74B . . 119.40(9) ?
C78B C79B H79B1 . . 120.3 ?
C74B C79B H79B1 . . 120.3 ?
O81B N80B O82B . . 124.27(11) ?
O81B N80B C77B . . 117.80(12) ?
O82B N80B C77B . . 117.93(10) ?
C2C C1C C10C . . 114.71(10) ?
C2C C1C H1C1 . . 108.6 ?
C10C C1C H1C1 . . 108.6 ?
C2C C1C H1C2 . . 108.6 ?
C10C C1C H1C2 . . 108.6 ?
H1C1 C1C H1C2 . . 107.6 ?
C3C C2C C1C . . 109.40(11) ?
C3C C2C H2C1 . . 109.8 ?
C1C C2C H2C1 . . 109.8 ?
C3C C2C H2C2 . . 109.8 ?
C1C C2C H2C2 . . 109.8 ?
H2C1 C2C H2C2 . . 108.2 ?
O31C C3C C4C . . 105.41(11) ?
O31C C3C C2C . . 108.22(10) ?
C4C C3C C2C . . 111.52(9) ?
O31C C3C H3C1 . . 110.5 ?
C4C C3C H3C1 . . 110.5 ?
C2C C3C H3C1 . . 110.5 ?
C3C C4C C5C . . 111.97(11) ?
C3C C4C H4C1 . . 109.2 ?
C5C C4C H4C1 . . 109.2 ?
C3C C4C H4C2 . . 109.2 ?
C5C C4C H4C2 . . 109.2 ?
H4C1 C4C H4C2 . . 107.9 ?
C4C C5C C6C . . 111.13(10) ?
C4C C5C C10C . . 112.97(10) ?
C6C C5C C10C . . 112.13(9) ?
C4C C5C H5C1 . . 106.7 ?
C6C C5C H5C1 . . 106.7 ?
C10C C5C H5C1 . . 106.7 ?
C7C C6C C5C . . 114.46(8) ?
C7C C6C H6C1 . . 108.6 ?
C5C C6C H6C1 . . 108.6 ?
C7C C6C H6C2 . . 108.6 ?
C5C C6C H6C2 . . 108.6 ?
H6C1 C6C H6C2 . . 107.6 ?
O71C C7C C6C . . 108.99(10) ?
O71C C7C C8C . . 107.73(9) ?
C6C C7C C8C . . 112.62(9) ?
O71C C7C H7C1 . . 109.1 ?
C6C C7C H7C1 . . 109.1 ?
C8C C7C H7C1 . . 109.1 ?
C14C C8C C7C . . 112.19(8) ?
C14C C8C C9C . . 110.02(8) ?
C7C C8C C9C . . 111.69(8) ?
C14C C8C H8C1 . . 107.6 ?
C7C C8C H8C1 . . 107.6 ?
C9C C8C H8C1 . . 107.6 ?
C11C C9C C8C . . 111.42(8) ?
C11C C9C C10C . . 112.57(8) ?
C8C C9C C10C . . 110.56(8) ?
C11C C9C H9C1 . . 107.3 ?
C8C C9C H9C1 . . 107.3 ?
C10C C9C H9C1 . . 107.3 ?
C19C C10C C1C . . 105.83(10) ?
C19C C10C C5C . . 109.85(9) ?
C1C C10C C5C . . 107.57(9) ?
C19C C10C C9C . . 111.14(10) ?
C1C C10C C9C . . 113.43(8) ?
C5C C10C C9C . . 108.91(8) ?
C12C C11C C9C . . 115.86(8) ?
C12C C11C H11C1 . . 108.3 ?
C9C C11C H11C1 . . 108.3 ?
C12C C11C H11C2 . . 108.3 ?
C9C C11C H11C2 . . 108.3 ?
H11C1 C11C H11C2 . . 107.4 ?
O51C C12C C13C . . 107.54(9) ?
O51C C12C C11C . . 110.11(10) ?
C13C C12C C11C . . 112.48(8) ?
O51C C12C H12C1 . . 108.9 ?
C13C C12C H12C1 . . 108.9 ?
C11C C12C H12C1 . . 108.9 ?
C12C C13C C18C . . 108.21(9) ?
C12C C13C C14C . . 108.09(8) ?
C18C C13C C14C . . 112.95(10) ?
C12C C13C C17C . . 117.34(8) ?
C18C C13C C17C . . 110.47(10) ?
C14C C13C C17C . . 99.68(8) ?
C8C C14C C15C . . 118.09(9) ?
C8C C14C C13C . . 113.34(8) ?
C15C C14C C13C . . 103.92(8) ?
C8C C14C H14C1 . . 107.0 ?
C15C C14C H14C1 . . 107.0 ?
C13C C14C H14C1 . . 107.0 ?
C14C C15C C16C . . 104.00(10) ?
C14C C15C H15C1 . . 111.0 ?
C16C C15C H15C1 . . 111.0 ?
C14C C15C H15C2 . . 111.0 ?
C16C C15C H15C2 . . 111.0 ?
H15C1 C15C H15C2 . . 109.0 ?
C15C C16C C17C . . 106.90(9) ?
C15C C16C H16C1 . . 110.3 ?
C17C C16C H16C1 . . 110.3 ?
C15C C16C H16C2 . . 110.3 ?
C17C C16C H16C2 . . 110.3 ?
H16C1 C16C H16C2 . . 108.6 ?
C20C C17C C16C . . 112.51(10) ?
C20C C17C C13C . . 119.31(8) ?
C16C C17C C13C . . 102.97(9) ?
C20C C17C H17C1 . . 107.1 ?
C16C C17C H17C1 . . 107.1 ?
C13C C17C H17C1 . . 107.1 ?
C13C C18C H18C1 . . 109.5 ?
C13C C18C H18C2 . . 109.5 ?
H18C1 C18C H18C2 . . 109.5 ?
C13C C18C H18C3 . . 109.5 ?
H18C1 C18C H18C3 . . 109.5 ?
H18C2 C18C H18C3 . . 109.5 ?
C10C C19C H19C1 . . 109.5 ?
C10C C19C H19C2 . . 109.5 ?
H19C1 C19C H19C2 . . 109.5 ?
C10C C19C H19C3 . . 109.5 ?
H19C1 C19C H19C3 . . 109.5 ?
H19C2 C19C H19C3 . . 109.5 ?
C21C C20C C17C . . 114.12(11) ?
C21C C20C C22C . . 110.26(11) ?
C17C C20C C22C . . 110.58(10) ?
C21C C20C H20C1 . . 107.2 ?
C17C C20C H20C1 . . 107.2 ?
C22C C20C H20C1 . . 107.2 ?
C20C C21C H21C1 . . 109.5 ?
C20C C21C H21C2 . . 109.5 ?
H21C1 C21C H21C2 . . 109.5 ?
C20C C21C H21C3 . . 109.5 ?
H21C1 C21C H21C3 . . 109.5 ?
H21C2 C21C H21C3 . . 109.5 ?
C23C C22C C20C . . 114.57(11) ?
C23C C22C H22C1 . . 108.6 ?
C20C C22C H22C1 . . 108.6 ?
C23C C22C H22C2 . . 108.6 ?
C20C C22C H22C2 . . 108.6 ?
H22C1 C22C H22C2 . . 107.6 ?
C24C C23C C22C . . 111.51(11) ?
C24C C23C H23C1 . . 109.3 ?
C22C C23C H23C1 . . 109.3 ?
C24C C23C H23C2 . . 109.3 ?
C22C C23C H23C2 . . 109.3 ?
H23C1 C23C H23C2 . . 108.0 ?
C23C C24C S25C . . 113.58(10) ?
C23C C24C H24C1 . . 108.9 ?
S25C C24C H24C1 . . 108.9 ?
C23C C24C H24C2 . . 108.9 ?
S25C C24C H24C2 . . 108.9 ?
H24C1 C24C H24C2 . . 107.7 ?
C24C S25C S25D . . 103.76(6) ?
C32C O31C C3C . . 118.77(10) ?
O33C C32C O31C . . 126.05(11) ?
O33C C32C C34C . . 122.97(11) ?
O31C C32C C34C . . 110.96(10) ?
C35C C34C C39C . . 120.08(10) ?
C35C C34C C32C . . 118.14(10) ?
C39C C34C C32C . . 121.69(10) ?
C36C C35C C34C . . 120.46(11) ?
C36C C35C H35C1 . . 119.8 ?
C34C C35C H35C1 . . 119.8 ?
C37C C36C C35C . . 117.94(10) ?
C37C C36C H36C1 . . 121.0 ?
C35C C36C H36C1 . . 121.0 ?
C36C C37C C38C . . 123.07(10) ?
C36C C37C N40C . . 119.00(10) ?
C38C C37C N40C . . 117.93(10) ?
C39C C38C C37C . . 118.13(10) ?
C39C C38C H38C1 . . 120.9 ?
C37C C38C H38C1 . . 120.9 ?
C38C C39C C34C . . 120.32(10) ?
C38C C39C H39C1 . . 119.8 ?
C34C C39C H39C1 . . 119.8 ?
O41C N40C O42C . . 123.33(11) ?
O41C N40C C37C . . 118.29(11) ?
O42C N40C C37C . . 118.38(10) ?
C52C O51C C12C . . 116.53(8) ?
O53C C52C O51C . . 125.16(10) ?
O53C C52C C54C . . 122.36(11) ?
O51C C52C C54C . . 112.48(8) ?
C59C C54C C55C . . 120.53(9) ?
C59C C54C C52C . . 121.85(11) ?
C55C C54C C52C . . 117.62(9) ?
C56C C55C C54C . . 120.07(9) ?
C56C C55C H55C1 . . 120.0 ?
C54C C55C H55C1 . . 120.0 ?
C57C C56C C55C . . 118.32(11) ?
C57C C56C H56C1 . . 120.8 ?
C55C C56C H56C1 . . 120.8 ?
C58C C57C C56C . . 122.68(9) ?
C58C C57C N60C . . 118.48(9) ?
C56C C57C N60C . . 118.75(11) ?
C57C C58C C59C . . 118.68(9) ?
C57C C58C H58C1 . . 120.7 ?
C59C C58C H58C1 . . 120.7 ?
C58C C59C C54C . . 119.62(11) ?
C58C C59C H59C1 . . 120.2 ?
C54C C59C H59C1 . . 120.2 ?
O61C N60C O62C . . 124.42(10) ?
O61C N60C C57C . . 118.31(10) ?
O62C N60C C57C . . 117.22(11) ?
C72C O71C C7C . . 117.91(10) ?
O73C C72C O71C . . 125.30(10) ?
O73C C72C C74C . . 123.04(10) ?
O71C C72C C74C . . 111.67(10) ?
C75C C74C C79C . . 120.18(10) ?
C75C C74C C72C . . 118.09(10) ?
C79C C74C C72C . . 121.73(9) ?
C76C C75C C74C . . 120.65(11) ?
C76C C75C H75C1 . . 119.7 ?
C74C C75C H75C1 . . 119.7 ?
C77C C76C C75C . . 117.76(10) ?
C77C C76C H76C1 . . 121.1 ?
C75C C76C H76C1 . . 121.1 ?
C78C C77C C76C . . 122.96(9) ?
C78C C77C N80C . . 118.09(11) ?
C76C C77C N80C . . 118.89(10) ?
C77C C78C C79C . . 118.66(11) ?
C77C C78C H78C1 . . 120.7 ?
C79C C78C H78C1 . . 120.7 ?
C78C C79C C74C . . 119.76(10) ?
C78C C79C H79C1 . . 120.1 ?
C74C C79C H79C1 . . 120.1 ?
O81C N80C O82C . . 124.22(11) ?
O81C N80C C77C . . 117.94(11) ?
O82C N80C C77C . . 117.83(9) ?
C2D C1D C10D . . 114.76(9) ?
C2D C1D H1D1 . . 108.6 ?
C10D C1D H1D1 . . 108.6 ?
C2D C1D H1D2 . . 108.6 ?
C10D C1D H1D2 . . 108.6 ?
H1D1 C1D H1D2 . . 107.6 ?
C3D C2D C1D . . 108.61(11) ?
C3D C2D H2D1 . . 110.0 ?
C1D C2D H2D1 . . 110.0 ?
C3D C2D H2D2 . . 110.0 ?
C1D C2D H2D2 . . 110.0 ?
H2D1 C2D H2D2 . . 108.3 ?
O31D C3D C2D . . 110.13(10) ?
O31D C3D C4D . . 105.16(10) ?
C2D C3D C4D . . 111.26(9) ?
O31D C3D H3D1 . . 110.1 ?
C2D C3D H3D1 . . 110.1 ?
C4D C3D H3D1 . . 110.1 ?
C3D C4D C5D . . 110.91(10) ?
C3D C4D H4D1 . . 109.5 ?
C5D C4D H4D1 . . 109.5 ?
C3D C4D H4D2 . . 109.5 ?
C5D C4D H4D2 . . 109.5 ?
H4D1 C4D H4D2 . . 108.0 ?
C6D C5D C4D . . 111.20(10) ?
C6D C5D C10D . . 112.36(8) ?
C4D C5D C10D . . 113.20(10) ?
C6D C5D H5D1 . . 106.5 ?
C4D C5D H5D1 . . 106.5 ?
C10D C5D H5D1 . . 106.5 ?
C7D C6D C5D . . 114.32(8) ?
C7D C6D H6D1 . . 108.7 ?
C5D C6D H6D1 . . 108.7 ?
C7D C6D H6D2 . . 108.7 ?
C5D C6D H6D2 . . 108.7 ?
H6D1 C6D H6D2 . . 107.6 ?
O71D C7D C6D . . 110.53(10) ?
O71D C7D C8D . . 106.62(8) ?
C6D C7D C8D . . 112.35(9) ?
O71D C7D H7D1 . . 109.1 ?
C6D C7D H7D1 . . 109.1 ?
C8D C7D H7D1 . . 109.1 ?
C14D C8D C7D . . 112.02(8) ?
C14D C8D C9D . . 110.17(7) ?
C7D C8D C9D . . 112.17(8) ?
C14D C8D H8D1 . . 107.4 ?
C7D C8D H8D1 . . 107.4 ?
C9D C8D H8D1 . . 107.4 ?
C11D C9D C8D . . 110.96(8) ?
C11D C9D C10D . . 112.94(8) ?
C8D C9D C10D . . 110.77(7) ?
C11D C9D H9D1 . . 107.3 ?
C8D C9D H9D1 . . 107.3 ?
C10D C9D H9D1 . . 107.3 ?
C19D C10D C1D . . 105.86(10) ?
C19D C10D C5D . . 108.74(9) ?
C1D C10D C5D . . 108.08(8) ?
C19D C10D C9D . . 111.54(9) ?
C1D C10D C9D . . 113.05(8) ?
C5D C10D C9D . . 109.41(8) ?
C12D C11D C9D . . 115.33(7) ?
C12D C11D H11D1 . . 108.4 ?
C9D C11D H11D1 . . 108.4 ?
C12D C11D H11D2 . . 108.4 ?
C9D C11D H11D2 . . 108.4 ?
H11D1 C11D H11D2 . . 107.5 ?
O51D C12D C11D . . 108.50(9) ?
O51D C12D C13D . . 107.75(8) ?
C11D C12D C13D . . 111.87(7) ?
O51D C12D H12D1 . . 109.6 ?
C11D C12D H12D1 . . 109.6 ?
C13D C12D H12D1 . . 109.6 ?
C12D C13D C18D . . 108.29(8) ?
C12D C13D C14D . . 107.46(7) ?
C18D C13D C14D . . 112.60(8) ?
C12D C13D C17D . . 118.07(7) ?
C18D C13D C17D . . 109.98(9) ?
C14D C13D C17D . . 100.32(7) ?
C8D C14D C15D . . 117.48(8) ?
C8D C14D C13D . . 113.11(8) ?
C15D C14D C13D . . 104.16(7) ?
C8D C14D H14D1 . . 107.2 ?
C15D C14D H14D1 . . 107.2 ?
C13D C14D H14D1 . . 107.2 ?
C14D C15D C16D . . 104.17(8) ?
C14D C15D H15D1 . . 110.9 ?
C16D C15D H15D1 . . 110.9 ?
C14D C15D H15D2 . . 110.9 ?
C16D C15D H15D2 . . 110.9 ?
H15D1 C15D H15D2 . . 108.9 ?
C15D C16D C17D . . 107.12(8) ?
C15D C16D H16D1 . . 110.3 ?
C17D C16D H16D1 . . 110.3 ?
C15D C16D H16D2 . . 110.3 ?
C17D C16D H16D2 . . 110.3 ?
H16D1 C16D H16D2 . . 108.5 ?
C20D C17D C16D . . 111.36(8) ?
C20D C17D C13D . . 118.73(7) ?
C16D C17D C13D . . 102.82(7) ?
C20D C17D H17D1 . . 107.8 ?
C16D C17D H17D1 . . 107.8 ?
C13D C17D H17D1 . . 107.8 ?
C13D C18D H18D1 . . 109.5 ?
C13D C18D H18D2 . . 109.5 ?
H18D1 C18D H18D2 . . 109.5 ?
C13D C18D H18D3 . . 109.5 ?
H18D1 C18D H18D3 . . 109.5 ?
H18D2 C18D H18D3 . . 109.5 ?
C10D C19D H19D1 . . 109.5 ?
C10D C19D H19D2 . . 109.5 ?
H19D1 C19D H19D2 . . 109.5 ?
C10D C19D H19D3 . . 109.5 ?
H19D1 C19D H19D3 . . 109.5 ?
H19D2 C19D H19D3 . . 109.5 ?
C21D C20D C22D . . 110.49(9) ?
C21D C20D C17D . . 113.11(9) ?
C22D C20D C17D . . 111.75(8) ?
C21D C20D H20D1 . . 107.0 ?
C22D C20D H20D1 . . 107.0 ?
C17D C20D H20D1 . . 107.0 ?
C20D C21D H21D1 . . 109.5 ?
C20D C21D H21D2 . . 109.5 ?
H21D1 C21D H21D2 . . 109.5 ?
C20D C21D H21D3 . . 109.5 ?
H21D1 C21D H21D3 . . 109.5 ?
H21D2 C21D H21D3 . . 109.5 ?
C23D C22D C20D . . 115.41(11) ?
C23D C22D H22D1 . . 108.4 ?
C20D C22D H22D1 . . 108.4 ?
C23D C22D H22D2 . . 108.4 ?
C20D C22D H22D2 . . 108.4 ?
H22D1 C22D H22D2 . . 107.5 ?
C24D C23D C22D . . 110.82(13) ?
C24D C23D H23D1 . . 109.5 ?
C22D C23D H23D1 . . 109.5 ?
C24D C23D H23D2 . . 109.5 ?
C22D C23D H23D2 . . 109.5 ?
H23D1 C23D H23D2 . . 108.1 ?
C23D C24D S25D . . 113.75(13) ?
C23D C24D H24D1 . . 108.8 ?
S25D C24D H24D1 . . 108.8 ?
C23D C24D H24D2 . . 108.8 ?
S25D C24D H24D2 . . 108.8 ?
H24D1 C24D H24D2 . . 107.7 ?
C24D S25D S25C . . 103.56(5) ?
C32D O31D C3D . . 117.46(10) ?
O33D C32D O31D . . 125.74(11) ?
O33D C32D C34D . . 123.44(10) ?
O31D C32D C34D . . 110.82(11) ?
C35D C34D C39D . . 120.35(9) ?
C35D C34D C32D . . 117.91(10) ?
C39D C34D C32D . . 121.74(9) ?
C36D C35D C34D . . 120.26(11) ?
C36D C35D H35D1 . . 119.9 ?
C34D C35D H35D1 . . 119.9 ?
C37D C36D C35D . . 117.98(10) ?
C37D C36D H36D1 . . 121.0 ?
C35D C36D H36D1 . . 121.0 ?
C36D C37D C38D . . 123.19(9) ?
C36D C37D N40D . . 118.67(9) ?
C38D C37D N40D . . 118.14(10) ?
C39D C38D C37D . . 118.04(10) ?
C39D C38D H38D1 . . 121.0 ?
C37D C38D H38D1 . . 121.0 ?
C38D C39D C34D . . 120.16(9) ?
C38D C39D H39D1 . . 119.9 ?
C34D C39D H39D1 . . 119.9 ?
O41D N40D O42D . . 124.15(11) ?
O41D N40D C37D . . 117.98(11) ?
O42D N40D C37D . . 117.86(10) ?
C52D O51D C12D . . 116.97(8) ?
O53D C52D O51D . . 124.78(9) ?
O53D C52D C54D . . 123.15(10) ?
O51D C52D C54D . . 112.06(8) ?
C55D C54D C59D . . 120.56(8) ?
C55D C54D C52D . . 117.91(8) ?
C59D C54D C52D . . 121.52(9) ?
C56D C55D C54D . . 120.56(9) ?
C56D C55D H55D1 . . 119.7 ?
C54D C55D H55D1 . . 119.7 ?
C57D C56D C55D . . 117.66(10) ?
C57D C56D H56D1 . . 121.2 ?
C55D C56D H56D1 . . 121.2 ?
C56D C57D C58D . . 123.04(9) ?
C56D C57D N60D . . 119.27(10) ?
C58D C57D N60D . . 117.69(9) ?
C59D C58D C57D . . 118.85(9) ?
C59D C58D H58D1 . . 120.6 ?
C57D C58D H58D1 . . 120.6 ?
C58D C59D C54D . . 119.32(10) ?
C58D C59D H59D1 . . 120.3 ?
C54D C59D H59D1 . . 120.3 ?
O61D N60D O62D . . 123.99(10) ?
O61D N60D C57D . . 118.30(9) ?
O62D N60D C57D . . 117.70(10) ?
C72D O71D C7D . . 118.04(9) ?
O73D C72D O71D . . 125.16(10) ?
O73D C72D C74D . . 123.65(10) ?
O71D C72D C74D . . 111.17(10) ?
C75D C74D C79D . . 120.30(10) ?
C75D C74D C72D . . 118.21(10) ?
C79D C74D C72D . . 121.48(9) ?
C74D C75D C76D . . 120.31(11) ?
C74D C75D H75D1 . . 119.8 ?
C76D C75D H75D1 . . 119.8 ?
C77D C76D C75D . . 117.91(10) ?
C77D C76D H76D1 . . 121.0 ?
C75D C76D H76D1 . . 121.0 ?
C76D C77D C78D . . 123.08(10) ?
C76D C77D N80D . . 118.69(10) ?
C78D C77D N80D . . 118.22(12) ?
C77D C78D C79D . . 118.46(11) ?
C77D C78D H78D1 . . 120.8 ?
C79D C78D H78D1 . . 120.8 ?
C78D C79D C74D . . 119.92(10) ?
C78D C79D H79D1 . . 120.0 ?
C74D C79D H79D1 . . 120.0 ?
O81D N80D O82D . . 123.52(11) ?
O81D N80D C77D . . 118.07(13) ?
O82D N80D C77D . . 118.40(11) ?
C102 C101 H101A . . 109.5 ?
C102 C101 H101B . . 109.5 ?
H101A C101 H101B . . 109.5 ?
C102 C101 H101C . . 109.5 ?
H101A C101 H101C . . 109.5 ?
H101B C101 H101C . . 109.5 ?
O103 C102 O104 . . 123.76(13) ?
O103 C102 C101 . . 124.85(11) ?
O104 C102 C101 . . 111.36(11) ?
C102 O104 C105 . . 117.40(10) ?
O104 C105 C106 . . 108.00(11) ?
O104 C105 H105A . . 110.1 ?
C106 C105 H105A . . 110.1 ?
O104 C105 H105B . . 110.1 ?
C106 C105 H105B . . 110.1 ?
H105A C105 H105B . . 108.4 ?
C105 C106 H106A . . 109.5 ?
C105 C106 H106B . . 109.5 ?
H106A C106 H106B . . 109.5 ?
C105 C106 H106C . . 109.5 ?
H106A C106 H106C . . 109.5 ?
H106B C106 H106C . . 109.5 ?
C202 C201 H201A . . 109.5 ?
C202 C201 H201B . . 109.5 ?
H201A C201 H201B . . 109.5 ?
C202 C201 H201C . . 109.5 ?
H201A C201 H201C . . 109.5 ?
H201B C201 H201C . . 109.5 ?
O203 C202 O204 . . 120.64(15) ?
O203 C202 C201 . . 121.00(15) ?
O204 C202 C201 . . 118.36(15) ?
C202 O204 C205 . . 111.79(14) ?
O204 C205 C206 . . 107.92(15) ?
O204 C205 H205A . . 110.1 ?
C206 C205 H205A . . 110.1 ?
O204 C205 H205B . . 110.1 ?
C206 C205 H205B . . 110.1 ?
H205A C205 H205B . . 108.4 ?
C205 C206 H206A . . 109.5 ?
C205 C206 H206B . . 109.5 ?
H206A C206 H206B . . 109.5 ?
C205 C206 H206C . . 109.5 ?
H206A C206 H206C . . 109.5 ?
H206B C206 H206C . . 109.5 ?
C212 C211 H211A . . 109.5 ?
C212 C211 H211B . . 109.5 ?
H211A C211 H211B . . 109.5 ?
C212 C211 H211C . . 109.5 ?
H211A C211 H211C . . 109.5 ?
H211B C211 H211C . . 109.5 ?
O213 C212 O214 . . 120.29(15) ?
O213 C212 C211 . . 121.75(15) ?
O214 C212 C211 . . 117.96(14) ?
C212 O214 C215 . . 109.49(17) ?
O214 C215 C216 . . 109.50(16) ?
O214 C215 H215A . . 109.8 ?
C216 C215 H215A . . 109.8 ?
O214 C215 H215B . . 109.8 ?
C216 C215 H215B . . 109.8 ?
H215A C215 H215B . . 108.2 ?
C215 C216 H216A . . 109.5 ?
C215 C216 H216B . . 109.5 ?
H216A C216 H216B . . 109.5 ?
C215 C216 H216C . . 109.5 ?
H216A C216 H216C . . 109.5 ?
H216B C216 H216C . . 109.5 ?
C302 C301 H301A . . 109.5 ?
C302 C301 H301B . . 109.5 ?
H301A C301 H301B . . 109.5 ?
C302 C301 H301C . . 109.5 ?
H301A C301 H301C . . 109.5 ?
H301B C301 H301C . . 109.5 ?
C301 C302 C303 . . 111.09(16) ?
C301 C302 H302A . . 109.4 ?
C303 C302 H302A . . 109.4 ?
C301 C302 H302B . . 109.4 ?
C303 C302 H302B . . 109.4 ?
H302A C302 H302B . . 108.0 ?
C304 C303 C302 . . 110.30(15) ?
C304 C303 H303A . . 109.6 ?
C302 C303 H303A . . 109.6 ?
C304 C303 H303B . . 109.6 ?
C302 C303 H303B . . 109.6 ?
H303A C303 H303B . . 108.1 ?
C305 C304 C303 . . 111.70(15) ?
C305 C304 H304A . . 109.3 ?
C303 C304 H304A . . 109.3 ?
C305 C304 H304B . . 109.3 ?
C303 C304 H304B . . 109.3 ?
H304A C304 H304B . . 107.9 ?
C304 C305 C306 . . 110.43(16) ?
C304 C305 H305A . . 109.6 ?
C306 C305 H305A . . 109.6 ?
C304 C305 H305B . . 109.6 ?
C306 C305 H305B . . 109.6 ?
H305A C305 H305B . . 108.1 ?
C305 C306 H306A . . 109.5 ?
C305 C306 H306B . . 109.5 ?
H306A C306 H306B . . 109.5 ?
C305 C306 H306C . . 109.5 ?
H306A C306 H306C . . 109.5 ?
H306B C306 H306C . . 109.5 ?

loop_
_geom_bond_atom_site_label_1
_geom_bond_atom_site_label_2
_geom_bond_site_symmetry_2
_geom_bond_distance
_geom_bond_publ_flag
C1A C2A . 1.5262(18) ?
C1A C10A . 1.5439(19) ?
C1A H1A1 . 0.9900 ?
C1A H1A2 . 0.9900 ?
C2A C3A . 1.5179(18) ?
C2A H2A1 . 0.9900 ?
C2A H2A2 . 0.9900 ?
C3A O31A . 1.4694(16) ?
C3A C4A . 1.514(2) ?
C3A H3A1 . 1.0000 ?
C4A C5A . 1.5435(17) ?
C4A H4A1 . 0.9900 ?
C4A H4A2 . 0.9900 ?
C5A C6A . 1.531(2) ?
C5A C10A . 1.5499(18) ?
C5A H5A1 . 1.0000 ?
C6A C7A . 1.5262(19) ?
C6A H6A1 . 0.9900 ?
C6A H6A2 . 0.9900 ?
C7A O71A . 1.4676(15) ?
C7A C8A . 1.5273(16) ?
C7A H7A1 . 1.0000 ?
C8A C14A . 1.5317(19) ?
C8A C9A . 1.5487(18) ?
C8A H8A1 . 1.0000 ?
C9A C11A . 1.5340(17) ?
C9A C10A . 1.5594(19) ?
C9A H9A1 . 1.0000 ?
C10A C19A . 1.5434(16) ?
C11A C12A . 1.5274(19) ?
C11A H11A1 . 0.9900 ?
C11A H11A2 . 0.9900 ?
C12A O51A . 1.4665(14) ?
C12A C13A . 1.5305(18) ?
C12A H12A1 . 1.0000 ?
C13A C18A . 1.5448(16) ?
C13A C14A . 1.5492(17) ?
C13A C17A . 1.5497(19) ?
C14A C15A . 1.5361(17) ?
C14A H14A1 . 1.0000 ?
C15A C16A . 1.5515(18) ?
C15A H15A1 . 0.9900 ?
C15A H15A2 . 0.9900 ?
C16A C17A . 1.5545(18) ?
C16A H16A1 . 0.9900 ?
C16A H16A2 . 0.9900 ?
C17A C20A . 1.5399(17) ?
C17A H17A1 . 1.0000 ?
C18A H18A1 . 0.9800 ?
C18A H18A2 . 0.9800 ?
C18A H18A3 . 0.9800 ?
C19A H19A1 . 0.9800 ?
C19A H19A2 . 0.9800 ?
C19A H19A3 . 0.9800 ?
C20A C21A . 1.531(2) ?
C20A C22A . 1.544(2) ?
C20A H20A1 . 1.0000 ?
C21A H21A1 . 0.9800 ?
C21A H21A2 . 0.9800 ?
C21A H21A3 . 0.9800 ?
C22A C23A . 1.5304(18) ?
C22A H22A1 . 0.9900 ?
C22A H22A2 . 0.9900 ?
C23A C24A . 1.520(2) ?
C23A H23A1 . 0.9900 ?
C23A H23A2 . 0.9900 ?
C24A S25A . 1.8187(17) ?
C24A H24A1 . 0.9900 ?
C24A H24A2 . 0.9900 ?
S25A S25B . 2.0388(18) ?
O31A C32A . 1.3377(17) ?
C32A O33A . 1.2121(16) ?
C32A C34A . 1.4972(18) ?
C34A C35A . 1.3933(18) ?
C34A C39A . 1.3996(18) ?
C35A C36A . 1.3864(18) ?
C35A H35A1 . 0.9500 ?
C36A C37A . 1.3837(18) ?
C36A H36A1 . 0.9500 ?
C37A C38A . 1.3897(19) ?
C37A N40A . 1.4722(17) ?
C38A C39A . 1.3900(18) ?
C38A H38A1 . 0.9500 ?
C39A H39A1 . 0.9500 ?
N40A O41A . 1.2211(17) ?
N40A O42A . 1.2268(19) ?
O51A C52A . 1.3348(17) ?
C52A O53A . 1.2096(15) ?
C52A C54A . 1.5000(17) ?
C54A C55A . 1.396(2) ?
C54A C59A . 1.3981(16) ?
C55A C56A . 1.385(2) ?
C55A H55A1 . 0.9500 ?
C56A C57A . 1.386(2) ?
C56A H56A1 . 0.9500 ?
C57A C58A . 1.388(2) ?
C57A N60A . 1.4729(19) ?
C58A C59A . 1.3890(17) ?
C58A H58A1 . 0.9500 ?
C59A H59A1 . 0.9500 ?
N60A C62A . 1.222(2) ?
N60A O61A . 1.2283(19) ?
O71A C72A . 1.3376(15) ?
C72A O73A . 1.2135(16) ?
C72A C74A . 1.4921(16) ?
C74A C79A . 1.3929(17) ?
C74A C75A . 1.3979(17) ?
C75A C76A . 1.3853(17) ?
C75A H75A1 . 0.9500 ?
C76A C77A . 1.3857(18) ?
C76A H76A1 . 0.9500 ?
C77A C78A . 1.3848(18) ?
C77A N80A . 1.4686(17) ?
C78A C79A . 1.3935(17) ?
C78A H78A1 . 0.9500 ?
C79A H79A1 . 0.9500 ?
N80A O81A . 1.2239(18) ?
N80A C82A . 1.2242(17) ?
C1B C2B . 1.5268(18) ?
C1B C10B . 1.5392(18) ?
C1B H1B1 . 0.9900 ?
C1B H1B2 . 0.9900 ?
C2B C3B . 1.5141(17) ?
C2B H2B1 . 0.9900 ?
C2B H2B2 . 0.9900 ?
C3B O31B . 1.4608(16) ?
C3B C4B . 1.5171(17) ?
C3B H3B1 . 1.0000 ?
C4B C5B . 1.5402(17) ?
C4B H4B1 . 0.9900 ?
C4B H4B2 . 0.9900 ?
C5B C6B . 1.5362(17) ?
C5B C10B . 1.5512(17) ?
C5B H5B1 . 1.0000 ?
C6B C7B . 1.5244(19) ?
C6B H6B1 . 0.9900 ?
C6B H6B2 . 0.9900 ?
C7B O71B . 1.4582(14) ?
C7B C8B . 1.5243(17) ?
C7B H7B1 . 1.0000 ?
C8B C14B . 1.5226(18) ?
C8B C9B . 1.5452(17) ?
C8B H8B1 . 1.0000 ?
C9B C11B . 1.5381(16) ?
C9B C10B . 1.5584(19) ?
C9B H9B1 . 1.0000 ?
C10B C19B . 1.5449(16) ?
C11B C12B . 1.5316(19) ?
C11B H11B1 . 0.9900 ?
C11B H11B2 . 0.9900 ?
C12B O51B . 1.4617(14) ?
C12B C13B . 1.5339(17) ?
C12B H12B1 . 1.0000 ?
C13B C18B . 1.5368(16) ?
C13B C14B . 1.5453(16) ?
C13B C17B . 1.5590(19) ?
C14B C15B . 1.5329(16) ?
C14B H14B1 . 1.0000 ?
C15B C16B . 1.5489(17) ?
C15B H15B1 . 0.9900 ?
C15B H15B2 . 0.9900 ?
C16B C17B . 1.5522(18) ?
C16B H16B1 . 0.9900 ?
C16B H16B2 . 0.9900 ?
C17B C20B . 1.5349(16) ?
C17B H17B1 . 1.0000 ?
C18B H18B1 . 0.9800 ?
C18B H18B2 . 0.9800 ?
C18B H18B3 . 0.9800 ?
C19B H19B1 . 0.9800 ?
C19B H19B2 . 0.9800 ?
C19B H19B3 . 0.9800 ?
C20B C21B . 1.531(2) ?
C20B C22B . 1.546(2) ?
C20B H20B1 . 1.0000 ?
C21B H21B1 . 0.9800 ?
C21B H21B2 . 0.9800 ?
C21B H21B3 . 0.9800 ?
C22B C23B . 1.5284(18) ?
C22B H22B1 . 0.9900 ?
C22B H22B2 . 0.9900 ?
C23B C24B . 1.521(2) ?
C23B H23B1 . 0.9900 ?
C23B H23B2 . 0.9900 ?
C24B S25B . 1.8234(18) ?
C24B H24B1 . 0.9900 ?
C24B H24B2 . 0.9900 ?
O31B C32B . 1.3354(15) ?
C32B O33B . 1.2106(16) ?
C32B C34B . 1.4948(18) ?
C34B C35B . 1.3947(18) ?
C34B C39B . 1.3947(17) ?
C35B C36B . 1.3872(18) ?
C35B H35B1 . 0.9500 ?
C36B C37B . 1.3794(18) ?
C36B H36B1 . 0.9500 ?
C37B C38B . 1.3880(19) ?
C37B N40B . 1.4723(18) ?
C38B C39B . 1.3901(19) ?
C38B H38B1 . 0.9500 ?
C39B H39B1 . 0.9500 ?
N40B O41B . 1.2175(18) ?
N40B O42B . 1.219(2) ?
O51B C52B . 1.3364(17) ?
C52B O53B . 1.2081(14) ?
C52B C54B . 1.4984(16) ?
C54B C59B . 1.3920(15) ?
C54B C55B . 1.4009(19) ?
C55B C56B . 1.3938(17) ?
C55B H55B1 . 0.9500 ?
C56B C57B . 1.3803(17) ?
C56B H56B1 . 0.9500 ?
C57B C58B . 1.3853(19) ?
C57B N60B . 1.4755(16) ?
C58B C59B . 1.3933(15) ?
C58B H58B1 . 0.9500 ?
C59B H59B1 . 0.9500 ?
N60B O61B . 1.2199(19) ?
N60B O62B . 1.2256(18) ?
O71B C72B . 1.3332(14) ?
C72B O73B . 1.2114(16) ?
C72B C74B . 1.4936(16) ?
C74B C75B . 1.3909(16) ?
C74B C79B . 1.3967(18) ?
C75B C76B . 1.3862(17) ?
C75B H75B1 . 0.9500 ?
C76B C77B . 1.3851(19) ?
C76B H76B1 . 0.9500 ?
C77B C78B . 1.3872(17) ?
C77B N80B . 1.4715(16) ?
C78B C79B . 1.3924(16) ?
C78B H78B1 . 0.9500 ?
C79B H79B1 . 0.9500 ?
N80B O81B . 1.2271(16) ?
N80B O82B . 1.2273(19) ?
C1C C2C . 1.5273(19) ?
C1C C10C . 1.5433(19) ?
C1C H1C1 . 0.9900 ?
C1C H1C2 . 0.9900 ?
C2C C3C . 1.518(2) ?
C2C H2C1 . 0.9900 ?
C2C H2C2 . 0.9900 ?
C3C O31C . 1.4721(16) ?
C3C C4C . 1.5112(19) ?
C3C H3C1 . 1.0000 ?
C4C C5C . 1.5379(17) ?
C4C H4C1 . 0.9900 ?
C4C H4C2 . 0.9900 ?
C5C C6C . 1.5331(19) ?
C5C C10C . 1.5540(19) ?
C5C H5C1 . 1.0000 ?
C6C C7C . 1.5270(19) ?
C6C H6C1 . 0.9900 ?
C6C H6C2 . 0.9900 ?
C7C O71C . 1.4660(15) ?
C7C C8C . 1.5282(18) ?
C7C H7C1 . 1.0000 ?
C8C C14C . 1.5182(18) ?
C8C C9C . 1.5424(18) ?
C8C H8C1 . 1.0000 ?
C9C C11C . 1.5405(18) ?
C9C C10C . 1.5620(18) ?
C9C H9C1 . 1.0000 ?
C10C C19C . 1.5403(17) ?
C11C C12C . 1.5360(18) ?
C11C H11C1 . 0.9900 ?
C11C H11C2 . 0.9900 ?
C12C O51C . 1.4652(14) ?
C12C C13C . 1.5307(19) ?
C12C H12C1 . 1.0000 ?
C13C C18C . 1.5427(16) ?
C13C C14C . 1.5460(19) ?
C13C C17C . 1.5575(19) ?
C14C C15C . 1.5329(18) ?
C14C H14C1 . 1.0000 ?
C15C C16C . 1.543(2) ?
C15C H15C1 . 0.9900 ?
C15C H15C2 . 0.9900 ?
C16C C17C . 1.554(2) ?
C16C H16C1 . 0.9900 ?
C16C H16C2 . 0.9900 ?
C17C C20C . 1.539(2) ?
C17C H17C1 . 1.0000 ?
C18C H18C1 . 0.9800 ?
C18C H18C2 . 0.9800 ?
C18C H18C3 . 0.9800 ?
C19C H19C1 . 0.9800 ?
C19C H19C2 . 0.9800 ?
C19C H19C3 . 0.9800 ?
C20C C21C . 1.523(3) ?
C20C C22C . 1.543(2) ?
C20C H20C1 . 1.0000 ?
C21C H21C1 . 0.9800 ?
C21C H21C2 . 0.9800 ?
C21C H21C3 . 0.9800 ?
C22C C23C . 1.5272(19) ?
C22C H22C1 . 0.9900 ?
C22C H22C2 . 0.9900 ?
C23C C24C . 1.517(2) ?
C23C H23C1 . 0.9900 ?
C23C H23C2 . 0.9900 ?
C24C S25C . 1.8140(17) ?
C24C H24C1 . 0.9900 ?
C24C H24C2 . 0.9900 ?
S25C S25D . 2.031(2) ?
O31C C32C . 1.3308(15) ?
C32C O33C . 1.2053(17) ?
C32C C34C . 1.4971(17) ?
C34C C35C . 1.3958(16) ?
C34C C39C . 1.3967(19) ?
C35C C36C . 1.3914(18) ?
C35C H35C1 . 0.9500 ?
C36C C37C . 1.3863(19) ?
C36C H36C1 . 0.9500 ?
C37C C38C . 1.3896(16) ?
C37C N40C . 1.4675(17) ?
C38C C39C . 1.3886(17) ?
C38C H38C1 . 0.9500 ?
C39C H39C1 . 0.9500 ?
N40C O41C . 1.2226(15) ?
N40C O42C . 1.2271(17) ?
O51C C52C . 1.3317(17) ?
C52C O53C . 1.2074(14) ?
C52C C54C . 1.4975(17) ?
C54C C59C . 1.3962(16) ?
C54C C55C . 1.399(2) ?
C55C C56C . 1.3904(16) ?
C55C H55C1 . 0.9500 ?
C56C C57C . 1.3870(16) ?
C56C H56C1 . 0.9500 ?
C57C C58C . 1.3864(19) ?
C57C N60C . 1.4680(15) ?
C58C C59C . 1.3939(16) ?
C58C H58C1 . 0.9500 ?
C59C H59C1 . 0.9500 ?
N60C O61C . 1.2193(18) ?
N60C O62C . 1.2305(14) ?
O71C C72C . 1.3331(14) ?
C72C O73C . 1.2099(17) ?
C72C C74C . 1.4978(16) ?
C74C C75C . 1.3925(16) ?
C74C C79C . 1.3942(19) ?
C75C C76C . 1.3885(18) ?
C75C H75C1 . 0.9500 ?
C76C C77C . 1.384(2) ?
C76C H76C1 . 0.9500 ?
C77C C78C . 1.3814(17) ?
C77C N80C . 1.4788(12) ?
C78C C79C . 1.3886(18) ?
C78C H78C1 . 0.9500 ?
C79C H79C1 . 0.9500 ?
N80C O81C . 1.2204(11) ?
N80C O82C . 1.2215(14) ?
C1D C2D . 1.5273(17) ?
C1D C10D . 1.549(2) ?
C1D H1D1 . 0.9900 ?
C1D H1D2 . 0.9900 ?
C2D C3D . 1.512(2) ?
C2D H2D1 . 0.9900 ?
C2D H2D2 . 0.9900 ?
C3D O31D . 1.4636(15) ?
C3D C4D . 1.515(2) ?
C3D H3D1 . 1.0000 ?
C4D C5D . 1.5377(16) ?
C4D H4D1 . 0.9900 ?
C4D H4D2 . 0.9900 ?
C5D C6D . 1.537(2) ?
C5D C10D . 1.5540(19) ?
C5D H5D1 . 1.0000 ?
C6D C7D . 1.5225(19) ?
C6D H6D1 . 0.9900 ?
C6D H6D2 . 0.9900 ?
C7D O71D . 1.4641(14) ?
C7D C8D . 1.5264(18) ?
C7D H7D1 . 1.0000 ?
C8D C14D . 1.5224(18) ?
C8D C9D . 1.5431(18) ?
C8D H8D1 . 1.0000 ?
C9D C11D . 1.5397(18) ?
C9D C10D . 1.5595(18) ?
C9D H9D1 . 1.0000 ?
C10D C19D . 1.5407(16) ?
C11D C12D . 1.5363(17) ?
C11D H11D1 . 0.9900 ?
C11D H11D2 . 0.9900 ?
C12D O51D . 1.4652(13) ?
C12D C13D . 1.5347(18) ?
C12D H12D1 . 1.0000 ?
C13D C18D . 1.5397(15) ?
C13D C14D . 1.5427(18) ?
C13D C17D . 1.5605(18) ?
C14D C15D . 1.5266(18) ?
C14D H14D1 . 1.0000 ?
C15D C16D . 1.5444(18) ?
C15D H15D1 . 0.9900 ?
C15D H15D2 . 0.9900 ?
C16D C17D . 1.5561(18) ?
C16D H16D1 . 0.9900 ?
C16D H16D2 . 0.9900 ?
C17D C20D . 1.5404(19) ?
C17D H17D1 . 1.0000 ?
C18D H18D1 . 0.9800 ?
C18D H18D2 . 0.9800 ?
C18D H18D3 . 0.9800 ?
C19D H19D1 . 0.9800 ?
C19D H19D2 . 0.9800 ?
C19D H19D3 . 0.9800 ?
C20D C21D . 1.5291(19) ?
C20D C22D . 1.542(2) ?
C20D H20D1 . 1.0000 ?
C21D H21D1 . 0.9800 ?
C21D H21D2 . 0.9800 ?
C21D H21D3 . 0.9800 ?
C22D C23D . 1.534(2) ?
C22D H22D1 . 0.9900 ?
C22D H22D2 . 0.9900 ?
C23D C24D . 1.520(2) ?
C23D H23D1 . 0.9900 ?
C23D H23D2 . 0.9900 ?
C24D S25D . 1.830(2) ?
C24D H24D1 . 0.9900 ?
C24D H24D2 . 0.9900 ?
O31D C32D . 1.3338(15) ?
C32D O33D . 1.2062(18) ?
C32D C34D . 1.4962(17) ?
C34D C35D . 1.3920(16) ?
C34D C39D . 1.3967(18) ?
C35D C36D . 1.3887(17) ?
C35D H35D1 . 0.9500 ?
C36D C37D . 1.3833(18) ?
C36D H36D1 . 0.9500 ?
C37D C38D . 1.3886(16) ?
C37D N40D . 1.4663(16) ?
C38D C39D . 1.3847(16) ?
C38D H38D1 . 0.9500 ?
C39D H39D1 . 0.9500 ?
N40D O41D . 1.2229(15) ?
N40D O42D . 1.2264(18) ?
O51D C52D . 1.3366(16) ?
C52D O53D . 1.2085(14) ?
C52D C54D . 1.4923(15) ?
C54D C55D . 1.3960(18) ?
C54D C59D . 1.3967(15) ?
C55D C56D . 1.3912(15) ?
C55D H55D1 . 0.9500 ?
C56D C57D . 1.3825(15) ?
C56D H56D1 . 0.9500 ?
C57D C58D . 1.3891(18) ?
C57D N60D . 1.4731(15) ?
C58D C59D . 1.3888(15) ?
C58D H58D1 . 0.9500 ?
C59D H59D1 . 0.9500 ?
N60D O61D . 1.2158(17) ?
N60D O62D . 1.2298(14) ?
O71D C72D . 1.3326(14) ?
C72D O73D . 1.2132(16) ?
C72D C74D . 1.4946(16) ?
C74D C75D . 1.3923(16) ?
C74D C79D . 1.3980(19) ?
C75D C76D . 1.3971(18) ?
C75D H75D1 . 0.9500 ?
C76D C77D . 1.382(2) ?
C76D H76D1 . 0.9500 ?
C77D C78D . 1.3860(17) ?
C77D N80D . 1.4671(17) ?
C78D C79D . 1.3888(17) ?
C78D H78D1 . 0.9500 ?
C79D H79D1 . 0.9500 ?
N80D O81D . 1.2232(17) ?
N80D O82D . 1.225(2) ?
C101 C102 . 1.504(2) ?
C101 H101A . 0.9800 ?
C101 H101B . 0.9800 ?
C101 H101C . 0.9800 ?
C102 O103 . 1.2032(18) ?
C102 O104 . 1.3221(16) ?
O104 C105 . 1.4445(19) ?
C105 C106 . 1.496(2) ?
C105 H105A . 0.9900 ?
C105 H105B . 0.9900 ?
C106 H106A . 0.9800 ?
C106 H106B . 0.9800 ?
C106 H106C . 0.9800 ?
C201 C202 . 1.5326(13) ?
C201 H201A . 0.9800 ?
C201 H201B . 0.9800 ?
C201 H201C . 0.9800 ?
C202 O203 . 1.2284(14) ?
C202 O204 . 1.3572(13) ?
O204 C205 . 1.4324(13) ?
C205 C206 . 1.5329(16) ?
C205 H205A . 0.9900 ?
C205 H205B . 0.9900 ?
C206 H206A . 0.9800 ?
C206 H206B . 0.9800 ?
C206 H206C . 0.9800 ?
C211 C212 . 1.5301(13) ?
C211 H211A . 0.9800 ?
C211 H211B . 0.9800 ?
C211 H211C . 0.9800 ?
C212 O213 . 1.2275(12) ?
C212 O214 . 1.3620(16) ?
O214 C215 . 1.4349(14) ?
C215 C216 . 1.5298(14) ?
C215 H215A . 0.9900 ?
C215 H215B . 0.9900 ?
C216 H216A . 0.9800 ?
C216 H216B . 0.9800 ?
C216 H216C . 0.9800 ?
C301 C302 . 1.5294(15) ?
C301 H301A . 0.9800 ?
C301 H301B . 0.9800 ?
C301 H301C . 0.9800 ?
C302 C303 . 1.5307(16) ?
C302 H302A . 0.9900 ?
C302 H302B . 0.9900 ?
C303 C304 . 1.5287(14) ?
C303 H303A . 0.9900 ?
C303 H303B . 0.9900 ?
C304 C305 . 1.5276(16) ?
C304 H304A . 0.9900 ?
C304 H304B . 0.9900 ?
C305 C306 . 1.5299(14) ?
C305 H305A . 0.9900 ?
C305 H305B . 0.9900 ?
C306 H306A . 0.9800 ?
C306 H306B . 0.9800 ?
C306 H306C . 0.9800 ?

loop_
_geom_torsion_atom_site_label_1
_geom_torsion_atom_site_label_2
_geom_torsion_atom_site_label_3
_geom_torsion_atom_site_label_4
_geom_torsion_site_symmetry_1
_geom_torsion_site_symmetry_2
_geom_torsion_site_symmetry_3
_geom_torsion_site_symmetry_4
_geom_torsion
_geom_torsion_publ_flag
C10A C1A C2A C3A . . . . 57.65(11) ?
C1A C2A C3A O31A . . . . -173.88(8) ?
C1A C2A C3A C4A . . . . -56.56(12) ?
O31A C3A C4A C5A . . . . 176.41(7) ?
C2A C3A C4A C5A . . . . 56.01(12) ?
C3A C4A C5A C6A . . . . 178.84(7) ?
C3A C4A C5A C10A . . . . -54.62(11) ?
C4A C5A C6A C7A . . . . 73.51(11) ?
C10A C5A C6A C7A . . . . -53.77(10) ?
C5A C6A C7A O71A . . . . -74.46(11) ?
C5A C6A C7A C8A . . . . 46.97(11) ?
O71A C7A C8A C14A . . . . -48.01(11) ?
C6A C7A C8A C14A . . . . -170.33(8) ?
O71A C7A C8A C9A . . . . 76.70(11) ?
C6A C7A C8A C9A . . . . -45.62(10) ?
C7A C8A C9A C11A . . . . 178.17(7) ?
C14A C8A C9A C11A . . . . -54.22(9) ?
C7A C8A C9A C10A . . . . 52.26(9) ?
C14A C8A C9A C10A . . . . 179.88(7) ?
C2A C1A C10A C19A . . . . -172.83(8) ?
C2A C1A C10A C5A . . . . -55.03(11) ?
C2A C1A C10A C9A . . . . 64.46(11) ?
C6A C5A C10A C19A . . . . -64.80(11) ?
C4A C5A C10A C19A . . . . 168.17(8) ?
C6A C5A C10A C1A . . . . 179.43(7) ?
C4A C5A C10A C1A . . . . 52.40(11) ?
C6A C5A C10A C9A . . . . 57.46(10) ?
C4A C5A C10A C9A . . . . -69.57(11) ?
C11A C9A C10A C19A . . . . -61.39(12) ?
C8A C9A C10A C19A . . . . 63.66(11) ?
C11A C9A C10A C1A . . . . 58.36(10) ?
C8A C9A C10A C1A . . . . -176.59(7) ?
C11A C9A C10A C5A . . . . 177.61(8) ?
C8A C9A C10A C5A . . . . -57.34(10) ?
C8A C9A C11A C12A . . . . 50.64(11) ?
C10A C9A C11A C12A . . . . 176.67(8) ?
C9A C11A C12A O51A . . . . 69.58(12) ?
C9A C11A C12A C13A . . . . -50.28(11) ?
O51A C12A C13A C18A . . . . 167.92(7) ?
C11A C12A C13A C18A . . . . -70.71(10) ?
O51A C12A C13A C14A . . . . -69.24(10) ?
C11A C12A C13A C14A . . . . 52.13(9) ?
O51A C12A C13A C17A . . . . 42.72(10) ?
C11A C12A C13A C17A . . . . 164.09(7) ?
C7A C8A C14A C15A . . . . -48.87(11) ?
C9A C8A C14A C15A . . . . -176.11(7) ?
C7A C8A C14A C13A . . . . -171.17(7) ?
C9A C8A C14A C13A . . . . 61.58(9) ?
C12A C13A C14A C8A . . . . -60.16(10) ?
C18A C13A C14A C8A . . . . 60.35(11) ?
C17A C13A C14A C8A . . . . 177.75(7) ?
C12A C13A C14A C15A . . . . 168.91(7) ?
C18A C13A C14A C15A . . . . -70.58(11) ?
C17A C13A C14A C15A . . . . 46.82(9) ?
C8A C14A C15A C16A . . . . -159.83(8) ?
C13A C14A C15A C16A . . . . -33.10(9) ?
C14A C15A C16A C17A . . . . 6.74(10) ?
C12A C13A C17A C20A . . . . 76.84(10) ?
C18A C13A C17A C20A . . . . -47.63(13) ?
C14A C13A C17A C20A . . . . -166.76(8) ?
C12A C13A C17A C16A . . . . -157.94(8) ?
C18A C13A C17A C16A . . . . 77.59(11) ?
C14A C13A C17A C16A . . . . -41.54(8) ?
C15A C16A C17A C20A . . . . 151.32(8) ?
C15A C16A C17A C13A . . . . 21.94(9) ?
C13A C17A C20A C21A . . . . -49.93(13) ?
C16A C17A C20A C21A . . . . -170.38(9) ?
C13A C17A C20A C22A . . . . -174.25(9) ?
C16A C17A C20A C22A . . . . 65.29(11) ?
C21A C20A C22A C23A . . . . -64.36(14) ?
C17A C20A C22A C23A . . . . 62.96(13) ?
C20A C22A C23A C24A . . . . 165.22(10) ?
C22A C23A C24A S25A . . . . 69.24(14) ?
C23A C24A S25A S25B . . . . 63.65(9) ?
C4A C3A O31A C32A . . . . 163.68(8) ?
C2A C3A O31A C32A . . . . -75.28(12) ?
C3A O31A C32A O33A . . . . -0.33(15) ?
C3A O31A C32A C34A . . . . -179.78(8) ?
O33A C32A C34A C35A . . . . 1.92(15) ?
O31A C32A C34A C35A . . . . -178.61(9) ?
O33A C32A C34A C39A . . . . -177.91(10) ?
O31A C32A C34A C39A . . . . 1.55(13) ?
C39A C34A C35A C36A . . . . -0.93(14) ?
C32A C34A C35A C36A . . . . 179.23(9) ?
C34A C35A C36A C37A . . . . -0.27(14) ?
C35A C36A C37A C38A . . . . 1.19(15) ?
C35A C36A C37A N40A . . . . -178.44(8) ?
C36A C37A C38A C39A . . . . -0.86(15) ?
N40A C37A C38A C39A . . . . 178.76(9) ?
C37A C38A C39A C34A . . . . -0.38(14) ?
C35A C34A C39A C38A . . . . 1.26(14) ?
C32A C34A C39A C38A . . . . -178.91(9) ?
C36A C37A N40A O41A . . . . -15.91(14) ?
C38A C37A N40A O41A . . . . 164.44(10) ?
C36A C37A N40A O42A . . . . 163.12(10) ?
C38A C37A N40A O42A . . . . -16.53(14) ?
C11A C12A O51A C52A . . . . 83.70(10) ?
C13A C12A O51A C52A . . . . -153.58(8) ?
C12A O51A C52A O53A . . . . -7.57(15) ?
C12A O51A C52A C54A . . . . 171.49(7) ?
O53A C52A C54A C55A . . . . -12.34(18) ?
O51A C52A C54A C55A . . . . 168.58(11) ?
O53A C52A C54A C59A . . . . 166.35(12) ?
O51A C52A C54A C59A . . . . -12.73(14) ?
C59A C54A C55A C56A . . . . 3.0(2) ?
C52A C54A C55A C56A . . . . -178.32(14) ?
C54A C55A C56A C57A . . . . 0.1(2) ?
C55A C56A C57A C58A . . . . -4.3(2) ?
C55A C56A C57A N60A . . . . 178.86(14) ?
C56A C57A C58A C59A . . . . 5.28(19) ?
N60A C57A C58A C59A . . . . -177.82(11) ?
C57A C58A C59A C54A . . . . -2.07(18) ?
C55A C54A C59A C58A . . . . -1.94(18) ?
C52A C54A C59A C58A . . . . 179.38(11) ?
C56A C57A N60A C62A . . . . -155.35(16) ?
C58A C57A N60A C62A . . . . 27.67(19) ?
C56A C57A N60A O61A . . . . 25.27(18) ?
C58A C57A N60A O61A . . . . -151.71(13) ?
C6A C7A O71A C72A . . . . -78.51(11) ?
C8A C7A O71A C72A . . . . 157.32(8) ?
C7A O71A C72A O73A . . . . -0.85(15) ?
C7A O71A C72A C74A . . . . -179.48(8) ?
O73A C72A C74A C79A . . . . -173.45(11) ?
O71A C72A C74A C79A . . . . 5.21(14) ?
O73A C72A C74A C75A . . . . 4.20(16) ?
O71A C72A C74A C75A . . . . -177.14(9) ?
C79A C74A C75A C76A . . . . 1.83(17) ?
C72A C74A C75A C76A . . . . -175.87(10) ?
C74A C75A C76A C77A . . . . 1.01(17) ?
C75A C76A C77A C78A . . . . -2.97(16) ?
C75A C76A C77A N80A . . . . 175.20(10) ?
C76A C77A C78A C79A . . . . 2.02(16) ?
N80A C77A C78A C79A . . . . -176.16(9) ?
C75A C74A C79A C78A . . . . -2.79(15) ?
C72A C74A C79A C78A . . . . 174.77(9) ?
C77A C78A C79A C74A . . . . 0.92(15) ?
C78A C77A N80A O81A . . . . -168.93(11) ?
C76A C77A N80A O81A . . . . 12.82(16) ?
C78A C77A N80A C82A . . . . 11.40(16) ?
C76A C77A N80A C82A . . . . -166.85(11) ?
C10B C1B C2B C3B . . . . 58.60(11) ?
C1B C2B C3B O31B . . . . -173.44(7) ?
C1B C2B C3B C4B . . . . -57.02(11) ?
O31B C3B C4B C5B . . . . 176.36(7) ?
C2B C3B C4B C5B . . . . 56.33(12) ?
C3B C4B C5B C6B . . . . 179.27(7) ?
C3B C4B C5B C10B . . . . -53.93(11) ?
C4B C5B C6B C7B . . . . 77.73(11) ?
C10B C5B C6B C7B . . . . -49.52(10) ?
C5B C6B C7B O71B . . . . -72.84(11) ?
C5B C6B C7B C8B . . . . 46.77(11) ?
O71B C7B C8B C14B . . . . -51.97(9) ?
C6B C7B C8B C14B . . . . -173.76(7) ?
O71B C7B C8B C9B . . . . 71.47(11) ?
C6B C7B C8B C9B . . . . -50.32(10) ?
C14B C8B C9B C11B . . . . -50.47(9) ?
C7B C8B C9B C11B . . . . -174.75(7) ?
C14B C8B C9B C10B . . . . -177.77(7) ?
C7B C8B C9B C10B . . . . 57.96(9) ?
C2B C1B C10B C19B . . . . -172.45(8) ?
C2B C1B C10B C5B . . . . -55.03(11) ?
C2B C1B C10B C9B . . . . 64.92(11) ?
C6B C5B C10B C1B . . . . 177.83(7) ?
C4B C5B C10B C1B . . . . 51.21(11) ?
C6B C5B C10B C19B . . . . -67.24(11) ?
C4B C5B C10B C19B . . . . 166.15(8) ?
C6B C5B C10B C9B . . . . 55.37(10) ?
C4B C5B C10B C9B . . . . -71.25(9) ?
C11B C9B C10B C1B . . . . 53.90(10) ?
C8B C9B C10B C1B . . . . -179.73(7) ?
C11B C9B C10B C19B . . . . -65.34(12) ?
C8B C9B C10B C19B . . . . 61.02(10) ?
C11B C9B C10B C5B . . . . 173.35(7) ?
C8B C9B C10B C5B . . . . -60.29(9) ?
C8B C9B C11B C12B . . . . 48.64(10) ?
C10B C9B C11B C12B . . . . 174.61(7) ?
C9B C11B C12B O51B . . . . 68.53(12) ?
C9B C11B C12B C13B . . . . -51.16(10) ?
O51B C12B C13B C18B . . . . 170.25(7) ?
C11B C12B C13B C18B . . . . -69.04(10) ?
O51B C12B C13B C14B . . . . -67.15(10) ?
C11B C12B C13B C14B . . . . 53.56(9) ?
O51B C12B C13B C17B . . . . 44.73(10) ?
C11B C12B C13B C17B . . . . 165.44(7) ?
C7B C8B C14B C15B . . . . -55.40(10) ?
C9B C8B C14B C15B . . . . -179.30(7) ?
C7B C8B C14B C13B . . . . -178.15(7) ?
C9B C8B C14B C13B . . . . 57.95(9) ?
C12B C13B C14B C8B . . . . -58.94(10) ?
C18B C13B C14B C8B . . . . 60.41(10) ?
C17B C13B C14B C8B . . . . 177.22(7) ?
C12B C13B C14B C15B . . . . 170.94(7) ?
C18B C13B C14B C15B . . . . -69.71(11) ?
C17B C13B C14B C15B . . . . 47.10(9) ?
C8B C14B C15B C16B . . . . -159.84(8) ?
C13B C14B C15B C16B . . . . -32.35(9) ?
C14B C15B C16B C17B . . . . 4.72(9) ?
C15B C16B C17B C20B . . . . 153.19(8) ?
C15B C16B C17B C13B . . . . 24.10(9) ?
C12B C13B C17B C20B . . . . 75.80(10) ?
C18B C13B C17B C20B . . . . -48.63(12) ?
C14B C13B C17B C20B . . . . -167.65(8) ?
C12B C13B C17B C16B . . . . -159.41(7) ?
C18B C13B C17B C16B . . . . 76.17(10) ?
C14B C13B C17B C16B . . . . -42.85(8) ?
C16B C17B C20B C21B . . . . 178.54(8) ?
C13B C17B C20B C21B . . . . -61.53(11) ?
C16B C17B C20B C22B . . . . 53.94(11) ?
C13B C17B C20B C22B . . . . 173.88(8) ?
C21B C20B C22B C23B . . . . -65.69(12) ?
C17B C20B C22B C23B . . . . 60.06(13) ?
C20B C22B C23B C24B . . . . 173.02(9) ?
C22B C23B C24B S25B . . . . 69.73(13) ?
C23B C24B S25B S25A . . . . 67.46(9) ?
C24A S25A S25B C24B . . . . 70.94(9) ?
C2B C3B O31B C32B . . . . -72.97(12) ?
C4B C3B O31B C32B . . . . 166.75(8) ?
C3B O31B C32B O33B . . . . -3.40(16) ?
C3B O31B C32B C34B . . . . 176.83(8) ?
O33B C32B C34B C35B . . . . 14.31(15) ?
O31B C32B C34B C35B . . . . -165.91(9) ?
O33B C32B C34B C39B . . . . -164.72(11) ?
O31B C32B C34B C39B . . . . 15.06(13) ?
C39B C34B C35B C36B . . . . -0.33(16) ?
C32B C34B C35B C36B . . . . -179.38(9) ?
C34B C35B C36B C37B . . . . 0.38(16) ?
C35B C36B C37B C38B . . . . -0.20(16) ?
C35B C36B C37B N40B . . . . 179.58(9) ?
C36B C37B C38B C39B . . . . -0.03(17) ?
N40B C37B C38B C39B . . . . -179.81(10) ?
C37B C38B C39B C34B . . . . 0.08(18) ?
C35B C34B C39B C38B . . . . 0.10(16) ?
C32B C34B C39B C38B . . . . 179.11(10) ?
C36B C37B N40B O41B . . . . 2.84(15) ?
C38B C37B N40B O41B . . . . -177.37(11) ?
C36B C37B N40B O42B . . . . -176.30(15) ?
C38B C37B N40B O42B . . . . 3.50(18) ?
C11B C12B O51B C52B . . . . 86.46(10) ?
C13B C12B O51B C52B . . . . -151.01(8) ?
C12B O51B C52B O53B . . . . -5.50(15) ?
C12B O51B C52B C54B . . . . 173.15(7) ?
O53B C52B C54B C59B . . . . -176.07(11) ?
O51B C52B C54B C59B . . . . 5.25(13) ?
O53B C52B C54B C55B . . . . 5.30(16) ?
O51B C52B C54B C55B . . . . -173.37(9) ?
C59B C54B C55B C56B . . . . -1.77(17) ?
C52B C54B C55B C56B . . . . 176.87(10) ?
C54B C55B C56B C57B . . . . 0.95(18) ?
C55B C56B C57B C58B . . . . 1.29(17) ?
C55B C56B C57B N60B . . . . -177.20(10) ?
C56B C57B C58B C59B . . . . -2.65(15) ?
N60B C57B C58B C59B . . . . 175.86(9) ?
C55B C54B C59B C58B . . . . 0.39(15) ?
C52B C54B C59B C58B . . . . -178.20(9) ?
C57B C58B C59B C54B . . . . 1.76(14) ?
C56B C57B N60B O61B . . . . 8.68(17) ?
C58B C57B N60B O61B . . . . -169.89(13) ?
C56B C57B N60B O62B . . . . -172.58(12) ?
C58B C57B N60B O62B . . . . 8.85(15) ?
C6B C7B O71B C72B . . . . -89.95(10) ?
C8B C7B O71B C72B . . . . 146.20(8) ?
C7B O71B C72B O73B . . . . 4.09(13) ?
C7B O71B C72B C74B . . . . -175.60(7) ?
O73B C72B C74B C75B . . . . 7.83(14) ?
O71B C72B C74B C75B . . . . -172.48(8) ?
O73B C72B C74B C79B . . . . -171.76(9) ?
O71B C72B C74B C79B . . . . 7.94(12) ?
C79B C74B C75B C76B . . . . -0.09(14) ?
C72B C74B C75B C76B . . . . -179.68(9) ?
C74B C75B C76B C77B . . . . 0.15(15) ?
C75B C76B C77B C78B . . . . 0.25(15) ?
C75B C76B C77B N80B . . . . 179.96(9) ?
C76B C77B C78B C79B . . . . -0.70(14) ?
N80B C77B C78B C79B . . . . 179.58(8) ?
C77B C78B C79B C74B . . . . 0.75(13) ?
C75B C74B C79B C78B . . . . -0.37(13) ?
C72B C74B C79B C78B . . . . 179.21(8) ?
C76B C77B N80B O81B . . . . -11.44(14) ?
C78B C77B N80B O81B . . . . 168.28(10) ?
C76B C77B N80B O82B . . . . 169.05(10) ?
C78B C77B N80B O82B . . . . -11.22(14) ?
C10C C1C C2C C3C . . . . 57.56(12) ?
C1C C2C C3C O31C . . . . -171.71(8) ?
C1C C2C C3C C4C . . . . -56.22(12) ?
O31C C3C C4C C5C . . . . 173.16(8) ?
C2C C3C C4C C5C . . . . 55.95(12) ?
C3C C4C C5C C6C . . . . 178.44(8) ?
C3C C4C C5C C10C . . . . -54.51(12) ?
C4C C5C C6C C7C . . . . 77.22(13) ?
C10C C5C C6C C7C . . . . -50.29(12) ?
C5C C6C C7C O71C . . . . -71.49(12) ?
C5C C6C C7C C8C . . . . 48.00(12) ?
O71C C7C C8C C14C . . . . -55.44(11) ?
C6C C7C C8C C14C . . . . -175.67(8) ?
O71C C7C C8C C9C . . . . 68.63(11) ?
C6C C7C C8C C9C . . . . -51.60(10) ?
C14C C8C C9C C11C . . . . -50.64(9) ?
C7C C8C C9C C11C . . . . -175.92(7) ?
C14C C8C C9C C10C . . . . -176.62(7) ?
C7C C8C C9C C10C . . . . 58.10(10) ?
C2C C1C C10C C19C . . . . -171.86(9) ?
C2C C1C C10C C5C . . . . -54.48(12) ?
C2C C1C C10C C9C . . . . 66.04(13) ?
C4C C5C C10C C19C . . . . 166.43(9) ?
C6C C5C C10C C19C . . . . -67.06(12) ?
C4C C5C C10C C1C . . . . 51.69(12) ?
C6C C5C C10C C1C . . . . 178.20(8) ?
C4C C5C C10C C9C . . . . -71.64(11) ?
C6C C5C C10C C9C . . . . 54.87(10) ?
C11C C9C C10C C19C . . . . -63.26(12) ?
C8C C9C C10C C19C . . . . 62.07(11) ?
C11C C9C C10C C1C . . . . 55.83(11) ?
C8C C9C C10C C1C . . . . -178.83(8) ?
C11C C9C C10C C5C . . . . 175.59(8) ?
C8C C9C C10C C5C . . . . -59.07(10) ?
C8C C9C C11C C12C . . . . 46.62(11) ?
C10C C9C C11C C12C . . . . 171.49(8) ?
C9C C11C C12C O51C . . . . 71.33(12) ?
C9C C11C C12C C13C . . . . -48.59(11) ?
O51C C12C C13C C18C . . . . 168.51(8) ?
C11C C12C C13C C18C . . . . -70.09(12) ?
O51C C12C C13C C14C . . . . -68.86(9) ?
C11C C12C C13C C14C . . . . 52.54(10) ?
O51C C12C C13C C17C . . . . 42.74(11) ?
C11C C12C C13C C17C . . . . 164.14(8) ?
C7C C8C C14C C15C . . . . -53.14(11) ?
C9C C8C C14C C15C . . . . -178.14(8) ?
C7C C8C C14C C13C . . . . -174.97(8) ?
C9C C8C C14C C13C . . . . 60.04(10) ?
C12C C13C C14C C8C . . . . -60.47(10) ?
C18C C13C C14C C8C . . . . 59.22(12) ?
C17C C13C C14C C8C . . . . 176.44(8) ?
C12C C13C C14C C15C . . . . 170.09(8) ?
C18C C13C C14C C15C . . . . -70.22(12) ?
C17C C13C C14C C15C . . . . 47.00(9) ?
C8C C14C C15C C16C . . . . -159.79(8) ?
C13C C14C C15C C16C . . . . -33.28(10) ?
C14C C15C C16C C17C . . . . 6.28(11) ?
C15C C16C C17C C20C . . . . 152.32(9) ?
C15C C16C C17C C13C . . . . 22.60(10) ?
C12C C13C C17C C20C . . . . 76.31(12) ?
C18C C13C C17C C20C . . . . -48.34(15) ?
C14C C13C C17C C20C . . . . -167.40(10) ?
C12C C13C C17C C16C . . . . -158.26(8) ?
C18C C13C C17C C16C . . . . 77.10(12) ?
C14C C13C C17C C16C . . . . -41.97(9) ?
C16C C17C C20C C21C . . . . -177.99(10) ?
C13C C17C C20C C21C . . . . -57.24(14) ?
C16C C17C C20C C22C . . . . 57.03(13) ?
C13C C17C C20C C22C . . . . 177.78(10) ?
C21C C20C C22C C23C . . . . -64.57(16) ?
C17C C20C C22C C23C . . . . 62.58(17) ?
C20C C22C C23C C24C . . . . 179.60(12) ?
C22C C23C C24C S25C . . . . -173.31(10) ?
C23C C24C S25C S25D . . . . -72.05(11) ?
C4C C3C O31C C32C . . . . 144.61(10) ?
C2C C3C O31C C32C . . . . -95.97(12) ?
C3C O31C C32C O33C . . . . -5.86(19) ?
C3C O31C C32C C34C . . . . 172.24(9) ?
O33C C32C C34C C35C . . . . 3.94(16) ?
O31C C32C C34C C35C . . . . -174.23(10) ?
O33C C32C C34C C39C . . . . -179.61(12) ?
O31C C32C C34C C39C . . . . 2.22(14) ?
C39C C34C C35C C36C . . . . -0.61(15) ?
C32C C34C C35C C36C . . . . 175.90(10) ?
C34C C35C C36C C37C . . . . -0.10(16) ?
C35C C36C C37C C38C . . . . 0.74(15) ?
C35C C36C C37C N40C . . . . -178.18(9) ?
C36C C37C C38C C39C . . . . -0.64(15) ?
N40C C37C C38C C39C . . . . 178.29(9) ?
C37C C38C C39C C34C . . . . -0.10(14) ?
C35C C34C C39C C38C . . . . 0.71(15) ?
C32C C34C C39C C38C . . . . -175.67(9) ?
C36C C37C N40C O41C . . . . -10.91(15) ?
C38C C37C N40C O41C . . . . 170.11(11) ?
C36C C37C N40C O42C . . . . 168.35(10) ?
C38C C37C N40C O42C . . . . -10.63(14) ?
C13C C12C O51C C52C . . . . -151.96(9) ?
C11C C12C O51C C52C . . . . 85.18(11) ?
C12C O51C C52C O53C . . . . -5.31(17) ?
C12C O51C C52C C54C . . . . 174.61(8) ?
O53C C52C C54C C59C . . . . 158.18(13) ?
O51C C52C C54C C59C . . . . -21.74(14) ?
O53C C52C C54C C55C . . . . -21.14(17) ?
O51C C52C C54C C55C . . . . 158.94(9) ?
C59C C54C C55C C56C . . . . 2.87(15) ?
C52C C54C C55C C56C . . . . -177.80(9) ?
C54C C55C C56C C57C . . . . -0.95(14) ?
C55C C56C C57C C58C . . . . -2.33(14) ?
C55C C56C C57C N60C . . . . 174.14(8) ?
C56C C57C C58C C59C . . . . 3.61(14) ?
N60C C57C C58C C59C . . . . -172.86(8) ?
C57C C58C C59C C54C . . . . -1.59(14) ?
C55C C54C C59C C58C . . . . -1.57(14) ?
C52C C54C C59C C58C . . . . 179.13(9) ?
C58C C57C N60C O61C . . . . -173.16(10) ?
C56C C57C N60C O61C . . . . 10.23(13) ?
C58C C57C N60C O62C . . . . 9.03(12) ?
C56C C57C N60C O62C . . . . -167.59(9) ?
C6C C7C O71C C72C . . . . -104.44(10) ?
C8C C7C O71C C72C . . . . 133.07(9) ?
C7C O71C C72C O73C . . . . -2.43(15) ?
C7C O71C C72C C74C . . . . 177.44(8) ?
O73C C72C C74C C75C . . . . -5.82(15) ?
O71C C72C C74C C75C . . . . 174.30(9) ?
O73C C72C C74C C79C . . . . 174.24(11) ?
O71C C72C C74C C79C . . . . -5.64(13) ?
C79C C74C C75C C76C . . . . 1.06(17) ?
C72C C74C C75C C76C . . . . -178.88(10) ?
C74C C75C C76C C77C . . . . 0.27(17) ?
C75C C76C C77C C78C . . . . -1.90(18) ?
C75C C76C C77C N80C . . . . 175.25(10) ?
C76C C77C C78C C79C . . . . 2.13(17) ?
N80C C77C C78C C79C . . . . -175.04(10) ?
C77C C78C C79C C74C . . . . -0.72(17) ?
C75C C74C C79C C78C . . . . -0.83(16) ?
C72C C74C C79C C78C . . . . 179.11(10) ?
C78C C77C N80C O81C . . . . -169.20(14) ?
C76C C77C N80C O81C . . . . 13.51(17) ?
C78C C77C N80C O82C . . . . 11.95(15) ?
C76C C77C N80C O82C . . . . -165.34(12) ?
C10D C1D C2D C3D . . . . 57.80(12) ?
C1D C2D C3D O31D . . . . -175.17(8) ?
C1D C2D C3D C4D . . . . -58.97(12) ?
O31D C3D C4D C5D . . . . 177.85(8) ?
C2D C3D C4D C5D . . . . 58.64(12) ?
C3D C4D C5D C6D . . . . 177.62(8) ?
C3D C4D C5D C10D . . . . -54.79(12) ?
C4D C5D C6D C7D . . . . 77.67(12) ?
C10D C5D C6D C7D . . . . -50.38(11) ?
C5D C6D C7D O71D . . . . -70.22(11) ?
C5D C6D C7D C8D . . . . 48.73(11) ?
O71D C7D C8D C14D . . . . -55.35(11) ?
C6D C7D C8D C14D . . . . -176.57(7) ?
O71D C7D C8D C9D . . . . 69.15(11) ?
C6D C7D C8D C9D . . . . -52.07(10) ?
C14D C8D C9D C11D . . . . -50.89(9) ?
C7D C8D C9D C11D . . . . -176.41(7) ?
C14D C8D C9D C10D . . . . -177.17(7) ?
C7D C8D C9D C10D . . . . 57.32(9) ?
C2D C1D C10D C19D . . . . -169.27(8) ?
C2D C1D C10D C5D . . . . -52.91(11) ?
C2D C1D C10D C9D . . . . 68.34(13) ?
C6D C5D C10D C19D . . . . -68.21(12) ?
C4D C5D C10D C19D . . . . 164.80(9) ?
C6D C5D C10D C1D . . . . 177.31(7) ?
C4D C5D C10D C1D . . . . 50.33(12) ?
C6D C5D C10D C9D . . . . 53.83(10) ?
C4D C5D C10D C9D . . . . -73.16(11) ?
C11D C9D C10D C19D . . . . -62.23(12) ?
C8D C9D C10D C19D . . . . 62.94(11) ?
C11D C9D C10D C1D . . . . 56.93(10) ?
C8D C9D C10D C1D . . . . -177.90(7) ?
C11D C9D C10D C5D . . . . 177.43(7) ?
C8D C9D C10D C5D . . . . -57.40(9) ?
C8D C9D C11D C12D . . . . 48.16(9) ?
C10D C9D C11D C12D . . . . 173.23(7) ?
C9D C11D C12D O51D . . . . 67.55(11) ?
C9D C11D C12D C13D . . . . -51.19(10) ?
O51D C12D C13D C18D . . . . 173.58(7) ?
C11D C12D C13D C18D . . . . -67.24(11) ?
O51D C12D C13D C14D . . . . -64.54(9) ?
C11D C12D C13D C14D . . . . 54.65(9) ?
O51D C12D C13D C17D . . . . 47.84(11) ?
C11D C12D C13D C17D . . . . 167.02(7) ?
C7D C8D C14D C15D . . . . -52.90(10) ?
C9D C8D C14D C15D . . . . -178.50(7) ?
C7D C8D C14D C13D . . . . -174.34(7) ?
C9D C8D C14D C13D . . . . 60.05(9) ?
C12D C13D C14D C8D . . . . -61.18(9) ?
C18D C13D C14D C8D . . . . 57.99(11) ?
C17D C13D C14D C8D . . . . 174.86(7) ?
C12D C13D C14D C15D . . . . 170.14(7) ?
C18D C13D C14D C15D . . . . -70.70(11) ?
C17D C13D C14D C15D . . . . 46.17(8) ?
C8D C14D C15D C16D . . . . -159.08(8) ?
C13D C14D C15D C16D . . . . -33.09(10) ?
C14D C15D C16D C17D . . . . 6.91(10) ?
C15D C16D C17D C20D . . . . 149.46(8) ?
C15D C16D C17D C13D . . . . 21.27(9) ?
C12D C13D C17D C20D . . . . 79.71(10) ?
C18D C13D C17D C20D . . . . -45.20(11) ?
C14D C13D C17D C20D . . . . -164.01(8) ?
C12D C13D C17D C16D . . . . -156.88(7) ?
C18D C13D C17D C16D . . . . 78.21(11) ?
C14D C13D C17D C16D . . . . -40.60(8) ?
C16D C17D C20D C21D . . . . -178.10(8) ?
C13D C17D C20D C21D . . . . -59.03(11) ?
C16D C17D C20D C22D . . . . 56.45(11) ?
C13D C17D C20D C22D . . . . 175.52(8) ?
C21D C20D C22D C23D . . . . -60.58(14) ?
C17D C20D C22D C23D . . . . 66.30(13) ?
C20D C22D C23D C24D . . . . -177.03(11) ?
C22D C23D C24D S25D . . . . -170.50(9) ?
C23D C24D S25D S25C . . . . -68.36(12) ?
C24C S25C S25D C24D . . . . -92.50(10) ?
C2D C3D O31D C32D . . . . -97.75(12) ?
C4D C3D O31D C32D . . . . 142.29(10) ?
C3D O31D C32D O33D . . . . 2.95(19) ?
C3D O31D C32D C34D . . . . -176.98(9) ?
O33D C32D C34D C35D . . . . 8.64(18) ?
O31D C32D C34D C35D . . . . -171.42(10) ?
O33D C32D C34D C39D . . . . -171.73(13) ?
O31D C32D C34D C39D . . . . 8.20(14) ?
C39D C34D C35D C36D . . . . -0.89(16) ?
C32D C34D C35D C36D . . . . 178.74(10) ?
C34D C35D C36D C37D . . . . -0.22(17) ?
C35D C36D C37D C38D . . . . 1.11(16) ?
C35D C36D C37D N40D . . . . -178.56(10) ?
C36D C37D C38D C39D . . . . -0.85(15) ?
N40D C37D C38D C39D . . . . 178.82(9) ?
C37D C38D C39D C34D . . . . -0.31(15) ?
C35D C34D C39D C38D . . . . 1.16(15) ?
C32D C34D C39D C38D . . . . -178.45(10) ?
C36D C37D N40D O41D . . . . -22.29(17) ?
C38D C37D N40D O41D . . . . 158.02(12) ?
C36D C37D N40D O42D . . . . 158.71(12) ?
C38D C37D N40D O42D . . . . -20.98(16) ?
C11D C12D O51D C52D . . . . 84.22(10) ?
C13D C12D O51D C52D . . . . -154.48(8) ?
C12D O51D C52D O53D . . . . 2.82(17) ?
C12D O51D C52D C54D . . . . -176.12(7) ?
O53D C52D C54D C55D . . . . 1.71(17) ?
O51D C52D C54D C55D . . . . -179.33(9) ?
O53D C52D C54D C59D . . . . -177.41(12) ?
O51D C52D C54D C59D . . . . 1.54(13) ?
C59D C54D C55D C56D . . . . -0.16(15) ?
C52D C54D C55D C56D . . . . -179.29(10) ?
C54D C55D C56D C57D . . . . -0.10(15) ?
C55D C56D C57D C58D . . . . 0.65(15) ?
C55D C56D C57D N60D . . . . -179.55(9) ?
C56D C57D C58D C59D . . . . -0.92(14) ?
N60D C57D C58D C59D . . . . 179.28(8) ?
C57D C58D C59D C54D . . . . 0.62(13) ?
C55D C54D C59D C58D . . . . -0.11(14) ?
C52D C54D C59D C58D . . . . 178.99(9) ?
C56D C57D N60D O61D . . . . -8.63(14) ?
C58D C57D N60D O61D . . . . 171.17(10) ?
C56D C57D N60D O62D . . . . 172.00(10) ?
C58D C57D N60D O62D . . . . -8.20(13) ?
C6D C7D O71D C72D . . . . -95.17(11) ?
C8D C7D O71D C72D . . . . 142.45(8) ?
C7D O71D C72D O73D . . . . 3.00(14) ?
C7D O71D C72D C74D . . . . -175.25(7) ?
O73D C72D C74D C75D . . . . -3.39(14) ?
O71D C72D C74D C75D . . . . 174.89(9) ?
O73D C72D C74D C79D . . . . 178.07(10) ?
O71D C72D C74D C79D . . . . -3.65(12) ?
C79D C74D C75D C76D . . . . 1.11(15) ?
C72D C74D C75D C76D . . . . -177.45(9) ?
C74D C75D C76D C77D . . . . -1.58(16) ?
C75D C76D C77D C78D . . . . 0.78(16) ?
C75D C76D C77D N80D . . . . 179.98(10) ?
C76D C77D C78D C79D . . . . 0.51(16) ?
N80D C77D C78D C79D . . . . -178.70(9) ?
C77D C78D C79D C74D . . . . -1.00(15) ?
C75D C74D C79D C78D . . . . 0.22(15) ?
C72D C74D C79D C78D . . . . 178.73(9) ?
C76D C77D N80D O81D . . . . -10.08(15) ?
C78D C77D N80D O81D . . . . 169.16(10) ?
C76D C77D N80D O82D . . . . 170.88(11) ?
C78D C77D N80D O82D . . . . -9.88(15) ?
O103 C102 O104 C105 . . . . -4.9(2) ?
C101 C102 O104 C105 . . . . 177.15(11) ?
C102 O104 C105 C106 . . . . -147.30(13) ?
O203 C202 O204 C205 . . . . 15.3(4) ?
C201 C202 O204 C205 . . . . -165.4(4) ?
C202 O204 C205 C206 . . . . -169.5(3) ?
O213 C212 O214 C215 . . . . 6.4(4) ?
C211 C212 O214 C215 . . . . -174.0(3) ?
C212 O214 C215 C216 . . . . 105.6(5) ?
C301 C302 C303 C304 . . . . -172.4(5) ?
C302 C303 C304 C305 . . . . -171.8(5) ?
C303 C304 C305 C306 . . . . -176.7(5) ?
